data_4342694
loop_
_publ_author_name
'Gupta, Arvind K.'
'Yadav, Ashok'
'Srivastava, Anant Kumar'
'Ramya, Kormathmadam Raghupathy'
'Paithankar, Harshad'
'Nandi, Shyamapada'
'Chugh, Jeetender'
'Boomishankar, Ramamoorthy'

_publ_section_title
;
 A Neutral Cluster Cage with a Tetrahedral [Pd12IIL6] Framework: Crystal
 Structures and Host--Guest Studies
;
_journal_name_full 'Inorganic chemistry'
_journal_page_first 150317143949001
_journal_paper_doi 10.1021/ic502798r
_journal_year 2015
_chemical_formula_sum 'C98 H168 N24 O58 P8 Pd24'
_chemical_formula_weight 5411.91
_space_group_crystal_system triclinic
_space_group_IT_number 2
_space_group_name_Hall '-P 1'
_space_group_name_H-M_alt 'P -1'
_atom_sites_solution_hydrogens geom
_audit_creation_method SHELXL-2013
_cell_angle_alpha 103.859(3)
_cell_angle_beta 100.928(3)
_cell_angle_gamma 93.835(2)
_cell_formula_units_Z 2
_cell_length_a 16.838(2)
_cell_length_b 22.889(3)
_cell_length_c 28.779(4)
_cell_measurement_reflns_used 7763
_cell_measurement_temperature 100(2)
_cell_measurement_theta_max 25.97
_cell_measurement_theta_min 2.32
_cell_volume 10500(2)
_computing_cell_refinement 'Bruker SAINT'
_computing_data_collection 'Bruker APEX2'
_computing_data_reduction 'Bruker SAINT'
_computing_molecular_graphics 'Bruker SHELXTL'
_computing_publication_material 'Bruker SHELXTL'
_computing_structure_refinement 'SHELXL-2013 (Sheldrick 2013)'
_computing_structure_solution 'SHELXS-97 (Sheldrick 2008)'
_diffrn_ambient_temperature 100(2)
_diffrn_measured_fraction_theta_full 0.972
_diffrn_measured_fraction_theta_max 0.928
_diffrn_measurement_device_type 'Bruker APEX-II CCD'
_diffrn_measurement_method '\f and \w scans'
_diffrn_radiation_type MoK\a
_diffrn_radiation_wavelength 0.71073
_diffrn_reflns_av_R_equivalents 0.1279
_diffrn_reflns_av_unetI/netI 0.2196
_diffrn_reflns_Laue_measured_fraction_full 0.972
_diffrn_reflns_Laue_measured_fraction_max 0.928
_diffrn_reflns_limit_h_max 22
_diffrn_reflns_limit_h_min -22
_diffrn_reflns_limit_k_max 30
_diffrn_reflns_limit_k_min -26
_diffrn_reflns_limit_l_max 34
_diffrn_reflns_limit_l_min -38
_diffrn_reflns_number 137497
_diffrn_reflns_point_group_measured_fraction_full 0.972
_diffrn_reflns_point_group_measured_fraction_max 0.928
_diffrn_reflns_theta_full 25.242
_diffrn_reflns_theta_max 28.282
_diffrn_reflns_theta_min 4.082
_exptl_absorpt_coefficient_mu 2.124
_exptl_absorpt_correction_T_max 0.7457
_exptl_absorpt_correction_T_min 0.5575
_exptl_absorpt_correction_type multi-scan
_exptl_absorpt_process_details 'Multi-scan Absorbtion correction'
_exptl_crystal_colour orange
_exptl_crystal_density_diffrn 1.712
_exptl_crystal_description prism
_exptl_crystal_F_000 5224
_exptl_crystal_size_max 0.19
_exptl_crystal_size_mid 0.17
_exptl_crystal_size_min 0.12
_platon_squeeze_details
;
;
_refine_diff_density_max 1.411
_refine_diff_density_min -1.549
_refine_diff_density_rms 0.237
_refine_ls_extinction_method none
_refine_ls_goodness_of_fit_ref 0.824
_refine_ls_hydrogen_treatment constr
_refine_ls_matrix_type full
_refine_ls_number_parameters 1903
_refine_ls_number_reflns 48392
_refine_ls_number_restraints 114
_refine_ls_restrained_S_all 0.824
_refine_ls_R_factor_all 0.1510
_refine_ls_R_factor_gt 0.0654
_refine_ls_shift/su_max 0.001
_refine_ls_shift/su_mean 0.000
_refine_ls_structure_factor_coef Fsqd
_refine_ls_weighting_details 'w=1/[\s^2^(Fo^2^)+(0.0505P)^2^] where P=(Fo^2^+2Fc^2^)/3'
_refine_ls_weighting_scheme calc
_refine_ls_wR_factor_gt 0.1338
_refine_ls_wR_factor_ref 0.1543
_reflns_Friedel_coverage 0.000
_reflns_number_gt 20850
_reflns_number_total 48392
_reflns_threshold_expression 'I > 2\s(I)'
_cod_data_source_file 2_MeOH.cif
_cod_data_source_block methanol_encapsulated_cage
_cod_depositor_comments
;
The following automatic conversions were performed:

'_exptl_absorpt_correction_type' value 'MULTI-SCAN' changed to
'multi-scan' according to
/usr/data/users/saulius/crontab/automatic-downloads/rss-feeds/ACS/lib/dictionaries/cif_core.dic
dictionary named 'cif_core.dic' version 2.4.2 from 2011-04-26.

Automatic conversion script
Id: cif_fix_values 3105 2015-03-04 15:46:00Z robertas 
;
_cod_database_code 4342694
_shelx_space_group_comment
;
The symmetry employed for this shelxl refinement is uniquely defined
by the following loop, which should always be used as a source of
symmetry information in preference to the above space-group names.
They are only intended as comments.
;
_shelx_f_calc_maximum 1674.12
_shelx_f_squared_multiplier 1.000

loop_
_space_group_symop_id
_space_group_symop_operation_xyz
1 x,y,z
2 -x,-y,-z

loop_
_atom_site_label
_atom_site_type_symbol
_atom_site_fract_x
_atom_site_fract_y
_atom_site_fract_z
_atom_site_U_iso_or_equiv
_atom_site_adp_type
_atom_site_occupancy
_atom_site_site_symmetry_order
_atom_site_calc_flag
_atom_site_refinement_flags_posn
_atom_site_refinement_flags_adp
_atom_site_refinement_flags_occupancy
_atom_site_disorder_assembly
_atom_site_disorder_group
Pd1 Pd -0.20850(4) 0.90109(4) 0.74610(3) 0.01654(19) Uani 1 1 d . . . . .
Pd2 Pd -0.17665(4) 1.00132(4) 0.69522(3) 0.0180(2) Uani 1 1 d . . . . .
Pd3 Pd -0.18483(4) 1.03546(4) 0.80603(3) 0.01749(19) Uani 1 1 d . . . . .
Pd4 Pd 0.24195(4) 0.94586(4) 0.66639(3) 0.0189(2) Uani 1 1 d . . . . .
Pd5 Pd 0.10801(4) 1.02892(4) 0.64531(3) 0.0193(2) Uani 1 1 d . . . . .
Pd6 Pd 0.26657(4) 1.08054(4) 0.72520(3) 0.01610(19) Uani 1 1 d . . . . .
Pd7 Pd 0.08209(4) 1.12821(4) 0.94190(3) 0.01635(19) Uani 1 1 d . . . . .
Pd8 Pd 0.25096(4) 1.14571(4) 0.91424(3) 0.01476(18) Uani 1 1 d . . . . .
Pd9 Pd 0.21720(4) 1.04833(4) 0.96747(3) 0.01689(19) Uani 1 1 d . . . . .
Pd10 Pd 0.17982(4) 0.81669(4) 0.86961(3) 0.0195(2) Uani 1 1 d . . . . .
Pd11 Pd 0.19717(4) 0.77812(4) 0.76169(4) 0.0207(2) Uani 1 1 d . . . . .
Pd12 Pd 0.02666(4) 0.76395(4) 0.78719(3) 0.0190(2) Uani 1 1 d . . . . .
Pd13 Pd 0.65608(4) 0.33499(4) 0.88518(3) 0.0194(2) Uani 1 1 d . . . . .
Pd14 Pd 0.52547(4) 0.41973(4) 0.86722(3) 0.0193(2) Uani 1 1 d . . . . .
Pd15 Pd 0.49698(4) 0.28635(4) 0.80599(3) 0.01597(19) Uani 1 1 d . . . . .
Pd16 Pd 0.93185(4) 0.36296(4) 0.82508(3) 0.0181(2) Uani 1 1 d . . . . .
Pd17 Pd 0.93178(4) 0.32937(4) 0.71389(3) 0.0202(2) Uani 1 1 d . . . . .
Pd18 Pd 0.96308(4) 0.46390(4) 0.77384(3) 0.0181(2) Uani 1 1 d . . . . .
Pd19 Pd 0.73409(4) 0.60770(4) 0.74141(3) 0.0199(2) Uani 1 1 d . . . . .
Pd20 Pd 0.57270(4) 0.58951(4) 0.77339(4) 0.0209(2) Uani 1 1 d . . . . .
Pd21 Pd 0.57277(4) 0.55680(4) 0.66166(4) 0.0230(2) Uani 1 1 d . . . . .
Pd22 Pd 0.52616(5) 0.32614(4) 0.56187(3) 0.0235(2) Uani 1 1 d . . . . .
Pd23 Pd 0.65896(4) 0.24187(4) 0.58167(3) 0.0227(2) Uani 1 1 d . . . . .
Pd24 Pd 0.49787(4) 0.22613(4) 0.61513(3) 0.01898(19) Uani 1 1 d . . . . .
P1 P -0.31316(14) 0.98390(13) 0.73062(11) 0.0163(6) Uani 1 1 d . . . . .
P2 P 0.25980(14) 1.04143(13) 0.62643(11) 0.0173(6) Uani 1 1 d . . . . .
P3 P 0.22586(14) 1.16998(13) 1.00781(11) 0.0151(6) Uani 1 1 d . . . . .
P4 P 0.15194(15) 0.70033(13) 0.81303(12) 0.0212(7) Uani 1 1 d . . . . .
P5 P 0.50479(15) 0.32244(14) 0.90510(11) 0.0194(7) Uani 1 1 d . . . . .
P6 P 1.06520(14) 0.37870(13) 0.78645(12) 0.0185(7) Uani 1 1 d . . . . .
P7 P 0.60518(15) 0.67129(13) 0.72209(12) 0.0203(7) Uani 1 1 d . . . . .
P8 P 0.51042(16) 0.20455(14) 0.51926(12) 0.0241(7) Uani 1 1 d . . . . .
O11 O -0.4006(3) 0.9879(3) 0.7183(3) 0.0231(19) Uani 1 1 d . . . . .
O21 O 0.2977(4) 1.0591(4) 0.5895(3) 0.0253(19) Uani 1 1 d . . . . .
O31 O 0.2539(4) 1.2149(3) 1.0547(3) 0.0188(17) Uani 1 1 d . . . . .
O41 O 0.1634(4) 0.6392(3) 0.8178(3) 0.027(2) Uani 1 1 d . . . . .
N1 N -0.2720(4) 0.9627(4) 0.7808(3) 0.018(2) Uani 1 1 d . . . . .
N2 N -0.2429(4) 1.0444(4) 0.7407(3) 0.018(2) Uani 1 1 d . . . . .
N3 N -0.2655(4) 0.9353(4) 0.6930(3) 0.018(2) Uani 1 1 d . . . . .
N4 N 0.2075(4) 1.0899(4) 0.6610(3) 0.014(2) Uani 1 1 d . . . . .
N5 N 0.1864(4) 0.9805(4) 0.6119(3) 0.017(2) Uani 1 1 d . . . . .
N6 N 0.3147(4) 1.0233(4) 0.6762(3) 0.015(2) Uani 1 1 d . . . . .
N7 N 0.1530(5) 1.1112(4) 0.9997(3) 0.019(2) Uani 1 1 d . . . . .
N8 N 0.2893(4) 1.1261(4) 0.9796(3) 0.0117(18) Uani 1 1 d . U . . .
N9 N 0.1797(4) 1.1896(4) 0.9566(3) 0.0131(18) Uani 1 1 d . U . . .
N10 N 0.2330(4) 0.7547(4) 0.8263(4) 0.021(2) Uani 1 1 d . . . . .
N11 N 0.1094(5) 0.7131(4) 0.7590(4) 0.023(2) Uani 1 1 d . . . . .
N12 N 0.0935(4) 0.7446(4) 0.8460(4) 0.019(2) Uani 1 1 d . . . . .
N13 N 0.5771(5) 0.3825(4) 0.9209(3) 0.020(2) Uani 1 1 d . . . . .
N14 N 0.4508(4) 0.3427(4) 0.8565(3) 0.0148(19) Uani 1 1 d . U . . .
N15 N 0.5563(4) 0.2745(4) 0.8695(3) 0.0127(18) Uani 1 1 d . . . . .
N16 N 1.0205(5) 0.4277(4) 0.8259(4) 0.023(2) Uani 1 1 d . . . . .
N17 N 0.9941(4) 0.3177(4) 0.7768(3) 0.017(2) Uani 1 1 d . . . . .
N18 N 1.0203(4) 0.4002(4) 0.7367(3) 0.0157(19) Uani 1 1 d . U . . .
N19 N 0.6593(4) 0.6289(4) 0.6859(4) 0.018(2) Uani 1 1 d . . . . .
N20 N 0.5281(5) 0.6157(4) 0.7124(4) 0.022(2) Uani 1 1 d . . . . .
N21 N 0.6555(4) 0.6565(4) 0.7744(3) 0.0135(19) Uani 1 1 d . . . . .
N22 N 0.5582(4) 0.1806(4) 0.5679(3) 0.0144(18) Uani 1 1 d . U . . .
N23 N 0.5848(5) 0.2620(4) 0.5254(4) 0.026(2) Uani 1 1 d . . . . .
N24 N 0.4532(5) 0.2491(4) 0.5537(4) 0.027(2) Uani 1 1 d . . . . .
C1 C -0.0333(6) 1.0514(5) 0.6804(4) 0.020(3) Uani 1 1 d . . . . .
C2 C -0.0464(5) 0.9833(6) 0.6489(4) 0.026(3) Uani 1 1 d . . . . .
C3 C -0.0652(7) 1.0600(6) 0.8916(5) 0.030(3) Uani 1 1 d . . . . .
C4 C -0.0497(6) 1.1102(6) 0.8637(4) 0.025(3) Uani 1 1 d . . . . .
C5 C -0.0972(6) 0.8378(5) 0.7928(4) 0.019(2) Uani 1 1 d . . . . .
C6 C -0.0929(5) 0.8198(4) 0.7378(4) 0.013(2) Uani 1 1 d . U . . .
C7 C 0.2990(5) 1.0973(5) 0.8262(4) 0.012(2) Uani 1 1 d . U . . .
C8 C 0.2308(5) 1.1368(4) 0.8138(4) 0.013(2) Uani 1 1 d . . . . .
C9 C 0.2630(6) 0.8712(5) 0.7290(5) 0.030(3) Uani 1 1 d . . . . .
C10 C 0.1868(6) 0.8430(5) 0.6899(5) 0.023(3) Uani 1 1 d . . . . .
C11L C 0.2451(6) 0.9351(5) 0.9163(4) 0.022(3) Uani 1 1 d . . . . .
C12L C 0.1590(6) 0.9253(5) 0.9285(5) 0.026(3) Uani 1 1 d . . . . .
C13L C 0.8057(6) 0.3808(5) 0.8740(4) 0.023(3) Uani 1 1 d . . . . .
C14 C 0.7911(6) 0.3150(5) 0.8442(5) 0.024(3) Uani 1 1 d . . . . .
C15 C 0.5866(5) 0.5210(5) 0.8414(4) 0.018(2) Uani 1 1 d . U . . .
C16 C 0.5063(5) 0.4951(5) 0.8031(4) 0.018(2) Uani 1 1 d . U . . .
C17 C 0.5256(5) 0.2315(5) 0.7153(4) 0.013(2) Uani 1 1 d . U . . .
C18 C 0.4584(6) 0.2735(5) 0.7041(5) 0.023(3) Uani 1 1 d . . . . .
C19 C 0.8536(6) 0.5495(5) 0.7855(5) 0.025(3) Uani 1 1 d . . . . .
C20 C 0.8559(5) 0.5315(5) 0.7305(5) 0.022(3) Uani 1 1 d . . . . .
C21L C 0.8082(6) 0.3066(6) 0.6313(5) 0.030(3) Uani 1 1 d . . . . .
C22L C 0.7907(6) 0.2562(5) 0.6563(4) 0.025(3) Uani 1 1 d . . . . .
C23L C 0.5014(6) 0.4393(5) 0.6137(5) 0.024(3) Uani 1 1 d . . . . .
C24 C 0.5863(6) 0.4473(6) 0.5979(5) 0.025(3) Uani 1 1 d . . . . .
C11 C -0.3192(6) 0.9456(5) 0.8167(4) 0.022(3) Uani 1 1 d . . . . .
H11 H -0.2802 0.9328 0.8421 0.026 Uiso 1 1 calc R U . . .
C12 C -0.3860(7) 0.8910(6) 0.7899(5) 0.037(4) Uani 1 1 d . . . . .
H12A H -0.3604 0.8567 0.7739 0.056 Uiso 1 1 calc R U . . .
H12B H -0.4255 0.9029 0.7651 0.056 Uiso 1 1 calc R U . . .
H12C H -0.4140 0.8792 0.8137 0.056 Uiso 1 1 calc R U . . .
C13 C -0.3559(7) 1.0003(6) 0.8423(5) 0.035(3) Uani 1 1 d . . . . .
H13A H -0.3126 1.0338 0.8584 0.052 Uiso 1 1 calc R U . . .
H13B H -0.3831 0.9894 0.8668 0.052 Uiso 1 1 calc R U . . .
H13C H -0.3957 1.0129 0.8181 0.052 Uiso 1 1 calc R U . . .
C21 C -0.2604(6) 1.1077(5) 0.7375(5) 0.024(3) Uani 1 1 d . . . . .
H21 H -0.2069 1.1331 0.7439 0.029 Uiso 1 1 calc R U . . .
C22 C -0.3052(6) 1.1353(5) 0.7784(5) 0.030(3) Uani 1 1 d . . . . .
H22A H -0.2726 1.1344 0.8103 0.046 Uiso 1 1 calc R U . . .
H22B H -0.3584 1.1116 0.7728 0.046 Uiso 1 1 calc R U . . .
H22C H -0.3129 1.1772 0.7781 0.046 Uiso 1 1 calc R U . . .
C23 C -0.3050(6) 1.1061(5) 0.6867(5) 0.025(3) Uani 1 1 d . . . . .
H23A H -0.2729 1.0882 0.6630 0.038 Uiso 1 1 calc R U . . .
H23B H -0.3131 1.1475 0.6845 0.038 Uiso 1 1 calc R U . . .
H23C H -0.3580 1.0817 0.6794 0.038 Uiso 1 1 calc R U . . .
C31 C -0.3058(5) 0.8959(5) 0.6434(4) 0.019(2) Uani 1 1 d . U . . .
H31 H -0.2645 0.8712 0.6300 0.023 Uiso 1 1 calc R U . . .
C32 C -0.3756(7) 0.8516(6) 0.6495(5) 0.036(3) Uani 1 1 d . . . . .
H32A H -0.3530 0.8282 0.6723 0.053 Uiso 1 1 calc R U . . .
H32B H -0.4005 0.8238 0.6176 0.053 Uiso 1 1 calc R U . . .
H32C H -0.4169 0.8749 0.6624 0.053 Uiso 1 1 calc R U . . .
C33 C -0.3355(6) 0.9342(5) 0.6083(4) 0.025(3) Uani 1 1 d . . . . .
H33A H -0.2895 0.9614 0.6063 0.038 Uiso 1 1 calc R U . . .
H33B H -0.3768 0.9583 0.6205 0.038 Uiso 1 1 calc R U . . .
H33C H -0.3593 0.9077 0.5758 0.038 Uiso 1 1 calc R U . . .
C41 C 0.1945(6) 1.1530(5) 0.6564(5) 0.028(3) Uani 1 1 d . . . . .
H41 H 0.1589 1.1694 0.6794 0.034 Uiso 1 1 calc R U . . .
C42 C 0.2742(6) 1.1939(5) 0.6727(5) 0.037(4) Uani 1 1 d . . . . .
H42A H 0.3000 1.1929 0.7060 0.055 Uiso 1 1 calc R U . . .
H42B H 0.2640 1.2354 0.6723 0.055 Uiso 1 1 calc R U . . .
H42C H 0.3103 1.1798 0.6504 0.055 Uiso 1 1 calc R U . . .
C43 C 0.1472(6) 1.1518(6) 0.6027(5) 0.032(3) Uani 1 1 d . . . . .
H43A H 0.0958 1.1251 0.5946 0.047 Uiso 1 1 calc R U . . .
H43B H 0.1808 1.1366 0.5792 0.047 Uiso 1 1 calc R U . . .
H43C H 0.1358 1.1928 0.6014 0.047 Uiso 1 1 calc R U . . .
C51 C 0.1556(7) 0.9409(6) 0.5631(5) 0.034(3) Uani 1 1 d . . . . .
H51 H 0.1132 0.9101 0.5661 0.041 Uiso 1 1 calc R U . . .
C52 C 0.2210(6) 0.9066(5) 0.5433(5) 0.030(3) Uani 1 1 d . . . . .
H52A H 0.2456 0.8845 0.5666 0.046 Uiso 1 1 calc R U . . .
H52B H 0.2630 0.9352 0.5388 0.046 Uiso 1 1 calc R U . . .
H52C H 0.1967 0.8778 0.5118 0.046 Uiso 1 1 calc R U . . .
C53 C 0.1118(7) 0.9764(7) 0.5266(5) 0.042(4) Uani 1 1 d . . . . .
H53A H 0.0697 0.9976 0.5405 0.062 Uiso 1 1 calc R U . . .
H53B H 0.0867 0.9476 0.4952 0.062 Uiso 1 1 calc R U . . .
H53C H 0.1520 1.0059 0.5214 0.062 Uiso 1 1 calc R U . . .
C61 C 0.4047(5) 1.0208(5) 0.6857(4) 0.023(3) Uani 1 1 d . . . . .
H61 H 0.4201 1.0063 0.7159 0.027 Uiso 1 1 calc R U . . .
C62 C 0.4248(5) 0.9720(6) 0.6416(4) 0.026(3) Uani 1 1 d . . . . .
H62A H 0.3934 0.9329 0.6379 0.039 Uiso 1 1 calc R U . . .
H62B H 0.4831 0.9678 0.6482 0.039 Uiso 1 1 calc R U . . .
H62C H 0.4102 0.9850 0.6113 0.039 Uiso 1 1 calc R U . . .
C63 C 0.4505(6) 1.0813(5) 0.6947(4) 0.028(3) Uani 1 1 d . . . . .
H63A H 0.4365 1.1091 0.7229 0.042 Uiso 1 1 calc R U . . .
H63B H 0.4361 1.0969 0.6657 0.042 Uiso 1 1 calc R U . . .
H63C H 0.5091 1.0781 0.7016 0.042 Uiso 1 1 calc R U . . .
C71 C 0.1136(6) 1.0983(5) 1.0402(4) 0.019(2) Uani 1 1 d . . . . .
H71 H 0.0746 1.0606 1.0255 0.022 Uiso 1 1 calc R U . . .
C72 C 0.1770(6) 1.0851(6) 1.0793(4) 0.031(3) Uani 1 1 d . . . . .
H72A H 0.2051 1.0515 1.0647 0.046 Uiso 1 1 calc R U . . .
H72B H 0.1508 1.0739 1.1041 0.046 Uiso 1 1 calc R U . . .
H72C H 0.2165 1.1212 1.0947 0.046 Uiso 1 1 calc R U . . .
C73 C 0.0653(6) 1.1478(6) 1.0571(4) 0.032(3) Uani 1 1 d . . . . .
H73A H 0.0254 1.1527 1.0291 0.048 Uiso 1 1 calc R U . . .
H73B H 0.1017 1.1856 1.0720 0.048 Uiso 1 1 calc R U . . .
H73C H 0.0368 1.1377 1.0814 0.048 Uiso 1 1 calc R U . . .
C81 C 0.3812(5) 1.1286(5) 0.9993(4) 0.018(3) Uani 1 1 d . . . . .
H81 H 0.4040 1.0992 0.9750 0.022 Uiso 1 1 calc R U . . .
C82 C 0.3939(6) 1.1089(5) 1.0471(4) 0.026(3) Uani 1 1 d . . . . .
H82A H 0.3662 1.0679 1.0409 0.039 Uiso 1 1 calc R U . . .
H82B H 0.3712 1.1370 1.0712 0.039 Uiso 1 1 calc R U . . .
H82C H 0.4522 1.1093 1.0597 0.039 Uiso 1 1 calc R U . . .
C83 C 0.4232(6) 1.1925(6) 1.0055(5) 0.033(3) Uani 1 1 d . . . . .
H83A H 0.4140 1.2024 0.9738 0.049 Uiso 1 1 calc R U . . .
H83B H 0.4818 1.1940 1.0181 0.049 Uiso 1 1 calc R U . . .
H83C H 0.4005 1.2220 1.0287 0.049 Uiso 1 1 calc R U . . .
C91 C 0.1654(5) 1.2538(5) 0.9543(4) 0.019(2) Uani 1 1 d . U . . .
H91 H 0.1404 1.2529 0.9197 0.023 Uiso 1 1 calc R U . . .
C92 C 0.1058(7) 1.2800(5) 0.9876(5) 0.034(3) Uani 1 1 d . . . . .
H92A H 0.0543 1.2532 0.9778 0.051 Uiso 1 1 calc R U . . .
H92B H 0.0955 1.3204 0.9839 0.051 Uiso 1 1 calc R U . . .
H92C H 0.1303 1.2826 1.0219 0.051 Uiso 1 1 calc R U . . .
C93 C 0.2468(6) 1.2954(5) 0.9696(5) 0.027(3) Uani 1 1 d . . . . .
H93A H 0.2834 1.2792 0.9483 0.041 Uiso 1 1 calc R U . . .
H93B H 0.2719 1.2974 1.0037 0.041 Uiso 1 1 calc R U . . .
H93C H 0.2368 1.3362 0.9666 0.041 Uiso 1 1 calc R U . . .
C101 C 0.3167(6) 0.7409(6) 0.8456(5) 0.031(3) Uani 1 1 d . . . . .
H101 H 0.3246 0.7009 0.8247 0.037 Uiso 1 1 calc R U . . .
C102 C 0.3814(5) 0.7890(6) 0.8409(5) 0.036(3) Uani 1 1 d . . . . .
H10A H 0.3745 0.7901 0.8066 0.053 Uiso 1 1 calc R U . . .
H10B H 0.4359 0.7785 0.8523 0.053 Uiso 1 1 calc R U . . .
H10C H 0.3749 0.8288 0.8609 0.053 Uiso 1 1 calc R U . . .
C103 C 0.3239(6) 0.7346(6) 0.8967(5) 0.031(3) Uani 1 1 d . . . . .
H10D H 0.2816 0.7033 0.8972 0.046 Uiso 1 1 calc R U . . .
H10E H 0.3171 0.7733 0.9183 0.046 Uiso 1 1 calc R U . . .
H10F H 0.3777 0.7230 0.9082 0.046 Uiso 1 1 calc R U . . .
C111 C 0.0785(6) 0.6641(5) 0.7114(5) 0.031(3) Uani 1 1 d . . . . .
H111 H 0.0554 0.6849 0.6860 0.037 Uiso 1 1 calc R U . . .
C112 C 0.0100(6) 0.6193(6) 0.7149(5) 0.038(3) Uani 1 1 d . . . . .
H11A H -0.0344 0.6414 0.7250 0.057 Uiso 1 1 calc R U . . .
H11B H 0.0307 0.5972 0.7390 0.057 Uiso 1 1 calc R U . . .
H11C H -0.0104 0.5906 0.6828 0.057 Uiso 1 1 calc R U . . .
C113 C 0.1487(7) 0.6317(6) 0.6940(5) 0.038(3) Uani 1 1 d . . . . .
H11D H 0.1912 0.6618 0.6919 0.057 Uiso 1 1 calc R U . . .
H11E H 0.1281 0.6036 0.6617 0.057 Uiso 1 1 calc R U . . .
H11F H 0.1714 0.6092 0.7174 0.057 Uiso 1 1 calc R U . . .
C121 C 0.0486(7) 0.7271(6) 0.8824(5) 0.032(3) Uani 1 1 d . . . . .
H121 H 0.0185 0.7615 0.8952 0.038 Uiso 1 1 calc R U . . .
C122 C 0.1109(8) 0.7170(6) 0.9261(5) 0.042(4) Uani 1 1 d . . . . .
H12D H 0.1493 0.7537 0.9411 0.063 Uiso 1 1 calc R U . . .
H12E H 0.1407 0.6830 0.9144 0.063 Uiso 1 1 calc R U . . .
H12F H 0.0819 0.7078 0.9505 0.063 Uiso 1 1 calc R U . . .
C123 C -0.0127(7) 0.6723(6) 0.8577(6) 0.045(4) Uani 1 1 d . . . . .
H12G H -0.0517 0.6812 0.8311 0.067 Uiso 1 1 calc R U . . .
H12H H -0.0417 0.6619 0.8816 0.067 Uiso 1 1 calc R U . . .
H12I H 0.0154 0.6381 0.8442 0.067 Uiso 1 1 calc R U . . .
C131 C 0.6065(7) 0.4142(7) 0.9732(5) 0.048(4) Uani 1 1 d D U . . .
H131 H 0.5580 0.4252 0.9874 0.057 Uiso 1 1 calc R U . A 1
C132 C 0.6486(13) 0.3680(10) 0.9992(9) 0.046(3) Uiso 0.618(16) 1 d D U P B 1
H13D H 0.6105 0.3313 0.9929 0.070 Uiso 0.618(16) 1 calc R U P B 1
H13E H 0.6644 0.3864 1.0346 0.070 Uiso 0.618(16) 1 calc R U P B 1
H13F H 0.6972 0.3575 0.9865 0.070 Uiso 0.618(16) 1 calc R U P B 1
C133 C 0.6635(11) 0.4722(9) 0.9817(9) 0.046(3) Uiso 0.618(16) 1 d D U P B 1
H13G H 0.6350 0.5003 0.9655 0.070 Uiso 0.618(16) 1 calc R U P B 1
H13H H 0.7115 0.4624 0.9681 0.070 Uiso 0.618(16) 1 calc R U P B 1
H13I H 0.6805 0.4910 1.0169 0.070 Uiso 0.618(16) 1 calc R U P B 1
C134 C 0.6654(19) 0.3919(18) 1.0103(13) 0.046(3) Uiso 0.382(16) 1 d D U P B 2
H13J H 0.6998 0.3651 0.9933 0.070 Uiso 0.382(16) 1 calc R U P B 2
H13K H 0.6347 0.3696 1.0276 0.070 Uiso 0.382(16) 1 calc R U P B 2
H13L H 0.6998 0.4267 1.0339 0.070 Uiso 0.382(16) 1 calc R U P B 2
C135 C 0.5399(17) 0.4550(15) 0.9879(14) 0.046(3) Uiso 0.382(16) 1 d D U P B 2
H13M H 0.4969 0.4520 0.9589 0.070 Uiso 0.382(16) 1 calc R U P B 2
H13N H 0.5645 0.4972 1.0013 0.070 Uiso 0.382(16) 1 calc R U P B 2
H13O H 0.5164 0.4413 1.0127 0.070 Uiso 0.382(16) 1 calc R U P B 2
C141 C 0.3601(5) 0.3471(5) 0.8452(5) 0.021(3) Uani 1 1 d . . . . .
H141 H 0.3475 0.3626 0.8152 0.025 Uiso 1 1 calc R U . . .
C142 C 0.3130(6) 0.2869(6) 0.8344(5) 0.040(4) Uani 1 1 d . . . . .
H14A H 0.3288 0.2594 0.8068 0.061 Uiso 1 1 calc R U . . .
H14B H 0.2547 0.2906 0.8260 0.061 Uiso 1 1 calc R U . . .
H14C H 0.3243 0.2708 0.8633 0.061 Uiso 1 1 calc R U . . .
C143 C 0.3371(6) 0.3934(5) 0.8876(5) 0.033(3) Uani 1 1 d . . . . .
H14D H 0.3684 0.4329 0.8926 0.049 Uiso 1 1 calc R U . . .
H14E H 0.3497 0.3796 0.9176 0.049 Uiso 1 1 calc R U . . .
H14F H 0.2788 0.3970 0.8796 0.049 Uiso 1 1 calc R U . . .
C151 C 0.5687(6) 0.2101(5) 0.8715(5) 0.024(3) Uani 1 1 d . . . . .
H151 H 0.6031 0.1936 0.8478 0.029 Uiso 1 1 calc R U . . .
C152 C 0.4867(6) 0.1697(5) 0.8573(5) 0.035(3) Uani 1 1 d . . . . .
H15A H 0.4594 0.1695 0.8240 0.053 Uiso 1 1 calc R U . . .
H15B H 0.4523 0.1855 0.8802 0.053 Uiso 1 1 calc R U . . .
H15C H 0.4961 0.1283 0.8586 0.053 Uiso 1 1 calc R U . . .
C153 C 0.6145(7) 0.2099(6) 0.9250(5) 0.041(4) Uani 1 1 d . . . . .
H15D H 0.6670 0.2353 0.9334 0.061 Uiso 1 1 calc R U . . .
H15E H 0.6236 0.1684 0.9260 0.061 Uiso 1 1 calc R U . . .
H15F H 0.5812 0.2260 0.9485 0.061 Uiso 1 1 calc R U . . .
C161 C 1.0632(5) 0.4658(5) 0.8739(4) 0.019(3) Uani 1 1 d . . . . .
H161 H 1.0221 0.4894 0.8886 0.023 Uiso 1 1 calc R U . . .
C162 C 1.1001(6) 0.4296(5) 0.9105(5) 0.027(3) Uani 1 1 d . . . . .
H16A H 1.0573 0.4005 0.9137 0.041 Uiso 1 1 calc R U . . .
H16B H 1.1229 0.4577 0.9425 0.041 Uiso 1 1 calc R U . . .
H16C H 1.1432 0.4078 0.8983 0.041 Uiso 1 1 calc R U . . .
C163 C 1.1311(6) 0.5132(5) 0.8689(5) 0.034(3) Uani 1 1 d . . . . .
H16D H 1.1071 0.5366 0.8465 0.051 Uiso 1 1 calc R U . . .
H16E H 1.1739 0.4918 0.8559 0.051 Uiso 1 1 calc R U . . .
H16F H 1.1546 0.5406 0.9011 0.051 Uiso 1 1 calc R U . . .
C171 C 1.0124(5) 0.2564(5) 0.7814(5) 0.023(3) Uani 1 1 d . . . . .
H171 H 0.9593 0.2301 0.7737 0.028 Uiso 1 1 calc R U . . .
C172 C 1.0547(6) 0.2564(6) 0.8311(5) 0.031(3) Uani 1 1 d . . . . .
H17A H 1.0213 0.2725 0.8546 0.046 Uiso 1 1 calc R U . . .
H17B H 1.1073 0.2818 0.8397 0.046 Uiso 1 1 calc R U . . .
H17C H 1.0638 0.2149 0.8323 0.046 Uiso 1 1 calc R U . . .
C173 C 1.0601(6) 0.2304(5) 0.7417(5) 0.031(3) Uani 1 1 d . . . . .
H17D H 1.0286 0.2306 0.7094 0.046 Uiso 1 1 calc R U . . .
H17E H 1.0695 0.1888 0.7423 0.046 Uiso 1 1 calc R U . . .
H17F H 1.1126 0.2554 0.7482 0.046 Uiso 1 1 calc R U . . .
C181 C 1.0616(6) 0.4143(6) 0.6974(5) 0.038(4) Uani 1 1 d . . . . .
H181 H 1.0200 0.4266 0.6730 0.046 Uiso 1 1 calc R U . . .
C182 C 1.0966(7) 0.3597(5) 0.6707(5) 0.040(4) Uani 1 1 d . . . . .
H18A H 1.0529 0.3263 0.6554 0.060 Uiso 1 1 calc R U . . .
H18B H 1.1378 0.3470 0.6941 0.060 Uiso 1 1 calc R U . . .
H18C H 1.1217 0.3704 0.6453 0.060 Uiso 1 1 calc R U . . .
C183 C 1.1280(6) 0.4678(6) 0.7211(5) 0.041(4) Uani 1 1 d . . . . .
H18D H 1.1037 0.5027 0.7374 0.061 Uiso 1 1 calc R U . . .
H18E H 1.1533 0.4785 0.6959 0.061 Uiso 1 1 calc R U . . .
H18F H 1.1694 0.4566 0.7453 0.061 Uiso 1 1 calc R U . . .
C191 C 0.6989(6) 0.6481(5) 0.6479(5) 0.028(3) Uani 1 1 d . . . . .
H191 H 0.7249 0.6134 0.6312 0.033 Uiso 1 1 calc R U . . .
C192 C 0.6359(7) 0.6646(6) 0.6102(5) 0.038(3) Uani 1 1 d . . . . .
H19A H 0.5946 0.6298 0.5944 0.057 Uiso 1 1 calc R U . . .
H19B H 0.6621 0.6760 0.5855 0.057 Uiso 1 1 calc R U . . .
H19C H 0.6101 0.6988 0.6261 0.057 Uiso 1 1 calc R U . . .
C193 C 0.7639(6) 0.7014(6) 0.6721(5) 0.042(4) Uani 1 1 d . . . . .
H19D H 0.8051 0.6901 0.6963 0.063 Uiso 1 1 calc R U . . .
H19E H 0.7391 0.7359 0.6884 0.063 Uiso 1 1 calc R U . . .
H19F H 0.7897 0.7126 0.6471 0.063 Uiso 1 1 calc R U . . .
C201 C 0.4378(7) 0.6225(6) 0.7007(5) 0.040(4) Uani 1 1 d . . . . .
H201 H 0.4079 0.5820 0.6973 0.048 Uiso 1 1 calc R U . . .
C202 C 0.4150(7) 0.6366(7) 0.6540(5) 0.048(4) Uani 1 1 d . . . . .
H20A H 0.4312 0.6058 0.6286 0.071 Uiso 1 1 calc R U . . .
H20B H 0.4425 0.6765 0.6558 0.071 Uiso 1 1 calc R U . . .
H20C H 0.3559 0.6372 0.6460 0.071 Uiso 1 1 calc R U . . .
C203 C 0.4168(6) 0.6658(6) 0.7447(4) 0.033(3) Uani 1 1 d . . . . .
H20D H 0.4351 0.6519 0.7741 0.050 Uiso 1 1 calc R U . . .
H20E H 0.3577 0.6668 0.7391 0.050 Uiso 1 1 calc R U . . .
H20F H 0.4440 0.7065 0.7490 0.050 Uiso 1 1 calc R U . . .
C211 C 0.6866(5) 0.7038(5) 0.8221(4) 0.018(2) Uani 1 1 d . . . . .
H211 H 0.7081 0.6819 0.8472 0.021 Uiso 1 1 calc R U . . .
C212 C 0.6162(6) 0.7362(5) 0.8388(5) 0.028(3) Uani 1 1 d . . . . .
H21A H 0.5731 0.7061 0.8402 0.042 Uiso 1 1 calc R U . . .
H21B H 0.5946 0.7591 0.8155 0.042 Uiso 1 1 calc R U . . .
H21C H 0.6360 0.7640 0.8713 0.042 Uiso 1 1 calc R U . . .
C213 C 0.7581(6) 0.7469(6) 0.8186(5) 0.037(3) Uani 1 1 d . . . . .
H21D H 0.8009 0.7232 0.8081 0.055 Uiso 1 1 calc R U . . .
H21E H 0.7799 0.7750 0.8508 0.055 Uiso 1 1 calc R U . . .
H21F H 0.7389 0.7697 0.7948 0.055 Uiso 1 1 calc R U . . .
C221 C 0.5702(7) 0.1154(6) 0.5676(5) 0.038(3) Uani 1 1 d . . . . .
H221 H 0.5957 0.1141 0.6017 0.045 Uiso 1 1 calc R U . . .
C222 C 0.4898(6) 0.0754(6) 0.5517(5) 0.040(3) Uani 1 1 d . . . . .
H22D H 0.4544 0.0899 0.5743 0.060 Uiso 1 1 calc R U . . .
H22E H 0.4992 0.0336 0.5518 0.060 Uiso 1 1 calc R U . . .
H22F H 0.4636 0.0768 0.5186 0.060 Uiso 1 1 calc R U . . .
C223 C 0.6294(7) 0.0916(6) 0.5329(5) 0.043(4) Uani 1 1 d . . . . .
H22G H 0.6816 0.1175 0.5440 0.064 Uiso 1 1 calc R U . . .
H22H H 0.6051 0.0925 0.4993 0.064 Uiso 1 1 calc R U . . .
H22I H 0.6382 0.0499 0.5336 0.064 Uiso 1 1 calc R U . . .
C231 C 0.6239(7) 0.2770(6) 0.4858(5) 0.032(3) Uani 1 1 d . . . . .
H231 H 0.6655 0.3132 0.5007 0.039 Uiso 1 1 calc R U . . .
C232 C 0.5592(7) 0.2916(6) 0.4473(5) 0.040(3) Uani 1 1 d . . . . .
H23D H 0.5355 0.3276 0.4621 0.060 Uiso 1 1 calc R U . . .
H23E H 0.5163 0.2572 0.4341 0.060 Uiso 1 1 calc R U . . .
H23F H 0.5837 0.2993 0.4207 0.060 Uiso 1 1 calc R U . . .
C233 C 0.6676(8) 0.2211(7) 0.4643(5) 0.050(4) Uani 1 1 d . . . . .
H23G H 0.7093 0.2139 0.4904 0.074 Uiso 1 1 calc R U . . .
H23H H 0.6932 0.2295 0.4383 0.074 Uiso 1 1 calc R U . . .
H23I H 0.6274 0.1851 0.4507 0.074 Uiso 1 1 calc R U . . .
C241 C 0.3618(6) 0.2504(6) 0.5387(5) 0.033(3) Uani 1 1 d . . . . .
H241 H 0.3433 0.2794 0.5654 0.039 Uiso 1 1 calc R U . . .
C242 C 0.3414(7) 0.2708(7) 0.4920(6) 0.051(4) Uani 1 1 d . . . . .
H24A H 0.3697 0.3114 0.4971 0.076 Uiso 1 1 calc R U . . .
H24B H 0.2825 0.2719 0.4831 0.076 Uiso 1 1 calc R U . . .
H24C H 0.3589 0.2424 0.4656 0.076 Uiso 1 1 calc R U . . .
C243 C 0.3173(6) 0.1865(5) 0.5311(5) 0.036(3) Uani 1 1 d . . . . .
H24D H 0.3305 0.1736 0.5614 0.053 Uiso 1 1 calc R U . . .
H24E H 0.3347 0.1579 0.5048 0.053 Uiso 1 1 calc R U . . .
H24F H 0.2583 0.1875 0.5221 0.053 Uiso 1 1 calc R U . . .
O1 O -0.0871(4) 1.0697(3) 0.7016(3) 0.0246(19) Uani 1 1 d . . . . .
O2 O 0.0330(4) 1.0818(3) 0.6817(3) 0.0229(18) Uani 1 1 d . . . . .
O3 O -0.1105(3) 0.9528(3) 0.6490(3) 0.0209(18) Uani 1 1 d . . . . .
O4 O 0.0092(4) 0.9635(3) 0.6290(3) 0.028(2) Uani 1 1 d . . . . .
O5 O -0.1275(4) 1.0241(3) 0.8727(3) 0.0235(18) Uani 1 1 d . . . . .
O6 O -0.0153(4) 1.0641(3) 0.9303(3) 0.0243(19) Uani 1 1 d . . . . .
O7 O -0.0985(4) 1.1097(4) 0.8260(3) 0.0242(19) Uani 1 1 d . . . . .
O8 O 0.0152(4) 1.1486(3) 0.8825(3) 0.0264(19) Uani 1 1 d . . . . .
O9 O -0.1501(4) 0.8718(3) 0.8042(3) 0.0235(19) Uani 1 1 d . . . . .
O10 O -0.0502(4) 0.8156(3) 0.8221(3) 0.0250(19) Uani 1 1 d . . . . .
O11L O -0.1414(4) 0.8406(3) 0.7083(3) 0.0203(17) Uani 1 1 d . . . . .
O12 O -0.0412(4) 0.7847(3) 0.7263(3) 0.0208(18) Uani 1 1 d . . . . .
O13 O 0.3262(4) 1.0685(3) 0.7917(3) 0.0245(19) Uani 1 1 d . . . . .
O14 O 0.3212(3) 1.0951(3) 0.8708(3) 0.0157(16) Uani 1 1 d . . . . .
O15 O 0.2099(4) 1.1394(3) 0.7709(3) 0.0190(17) Uani 1 1 d . . . . .
O16 O 0.2028(4) 1.1660(3) 0.8493(3) 0.0160(16) Uani 1 1 d . . . . .
O17 O 0.3021(4) 0.9184(4) 0.7254(3) 0.031(2) Uani 1 1 d . . . . .
O18 O 0.2817(4) 0.8490(4) 0.7663(3) 0.030(2) Uani 1 1 d . . . . .
O19 O 0.1660(4) 0.8673(4) 0.6564(3) 0.028(2) Uani 1 1 d . . . . .
O20 O 0.1488(4) 0.7972(3) 0.6976(3) 0.0239(18) Uani 1 1 d . . . . .
O21L O 0.2844(4) 0.9873(3) 0.9324(3) 0.0253(19) Uani 1 1 d . . . . .
O22 O 0.2688(4) 0.8907(3) 0.8900(3) 0.0249(19) Uani 1 1 d . . . . .
O23 O 0.1354(4) 0.9723(3) 0.9544(3) 0.0249(19) Uani 1 1 d . . . . .
O24 O 0.1181(4) 0.8754(3) 0.9112(3) 0.0240(19) Uani 1 1 d . . . . .
O25 O 0.7545(4) 0.3997(3) 0.9000(3) 0.0259(19) Uani 1 1 d . . . . .
O26 O 0.8692(4) 0.4116(3) 0.8727(3) 0.0257(19) Uani 1 1 d . . . . .
O27 O 0.7265(4) 0.2828(3) 0.8450(3) 0.026(2) Uani 1 1 d . . . . .
O28 O 0.8414(4) 0.2954(3) 0.8189(3) 0.0192(17) Uani 1 1 d . . . . .
O29 O 0.6072(4) 0.4959(3) 0.8753(3) 0.0221(18) Uani 1 1 d . . . . .
O30 O 0.6252(4) 0.5672(3) 0.8372(3) 0.0234(19) Uani 1 1 d . . . . .
O31L O 0.4662(4) 0.4495(3) 0.8091(3) 0.0219(18) Uani 1 1 d . . . . .
O32 O 0.4873(4) 0.5178(3) 0.7684(3) 0.0195(18) Uani 1 1 d . . . . .
O33 O 0.5495(4) 0.2271(3) 0.7578(3) 0.0233(18) Uani 1 1 d . . . . .
O34 O 0.5496(4) 0.2025(3) 0.6777(3) 0.0237(18) Uani 1 1 d . . . . .
O35 O 0.4347(4) 0.3026(3) 0.7418(3) 0.0221(18) Uani 1 1 d . . . . .
O36 O 0.4348(4) 0.2769(3) 0.6620(3) 0.0216(18) Uani 1 1 d . . . . .
O37 O 0.9019(4) 0.5263(3) 0.8144(3) 0.0229(18) Uani 1 1 d . . . . .
O38 O 0.8054(4) 0.5867(3) 0.8003(3) 0.0204(17) Uani 1 1 d . . . . .
O39 O 0.9038(3) 0.4951(3) 0.7166(3) 0.026(2) Uani 1 1 d . . . . .
O40 O 0.8096(4) 0.5560(4) 0.7037(3) 0.029(2) Uani 1 1 d . . . . .
O41L O 0.8696(4) 0.3444(4) 0.6495(3) 0.032(2) Uani 1 1 d . . . . .
O42 O 0.8429(4) 0.2564(3) 0.6953(3) 0.030(2) Uani 1 1 d . . . . .
O43 O 0.7552(4) 0.3076(4) 0.5927(3) 0.033(2) Uani 1 1 d . . . . .
O44 O 0.7292(4) 0.2184(4) 0.6387(3) 0.034(2) Uani 1 1 d . . . . .
O45 O 0.4827(4) 0.4858(4) 0.6420(3) 0.034(2) Uani 1 1 d . . . . .
O46 O 0.4635(4) 0.3879(3) 0.6007(3) 0.0266(19) Uani 1 1 d . . . . .
O47 O 0.6248(4) 0.4996(4) 0.6115(3) 0.030(2) Uani 1 1 d . . . . .
O48 O 0.6070(4) 0.4019(4) 0.5716(3) 0.0284(19) Uani 1 1 d . . . . .
O51 O 0.4640(4) 0.3037(3) 0.9400(3) 0.0243(19) Uani 1 1 d . . . . .
O61 O 1.1526(3) 0.3750(3) 0.7978(3) 0.0232(19) Uani 1 1 d . . . . .
O71 O 0.5913(4) 0.7325(3) 0.7188(3) 0.029(2) Uani 1 1 d . . . . .
O81 O 0.4758(4) 0.1624(3) 0.4706(3) 0.0278(19) Uani 1 1 d . . . . .
O1G O 0.0988(12) 0.9875(10) 0.7747(8) 0.078(8) Uiso 0.60(2) 1 d D . P . .
C1G C 0.111(3) 0.940(2) 0.8014(19) 0.159(18) Uiso 0.60(2) 1 d D U P . .
O1G' O 0.049(3) 0.995(2) 0.7991(18) 0.160(18) Uiso 0.40(2) 1 d D U P . .
C1G' C 0.011(3) 0.965(2) 0.7477(18) 0.093(17) Uiso 0.40(2) 1 d D U P . .
O2G O 0.659(3) 0.388(2) 0.7069(17) 0.150(14) Uiso 0.44(3) 1 d D U P . .
C2G C 0.662(4) 0.391(3) 0.760(2) 0.144(18) Uiso 0.44(3) 1 d D U P . .
O2G' O 0.7282(16) 0.4073(13) 0.7410(11) 0.111(10) Uiso 0.56(3) 1 d D U P . .
C2G' C 0.660(3) 0.437(2) 0.723(2) 0.134(14) Uiso 0.56(3) 1 d D U P . .

loop_
_atom_site_aniso_label
_atom_site_aniso_U_11
_atom_site_aniso_U_22
_atom_site_aniso_U_33
_atom_site_aniso_U_23
_atom_site_aniso_U_13
_atom_site_aniso_U_12
Pd1 0.0106(3) 0.0145(5) 0.0253(5) 0.0064(4) 0.0039(3) 0.0022(3)
Pd2 0.0101(3) 0.0175(5) 0.0270(5) 0.0059(4) 0.0056(3) 0.0000(3)
Pd3 0.0107(3) 0.0170(5) 0.0251(5) 0.0082(4) 0.0015(3) -0.0006(3)
Pd4 0.0140(3) 0.0193(5) 0.0244(5) 0.0075(4) 0.0052(4) -0.0009(3)
Pd5 0.0113(3) 0.0194(5) 0.0277(6) 0.0050(4) 0.0077(4) -0.0002(3)
Pd6 0.0129(3) 0.0179(5) 0.0197(5) 0.0074(4) 0.0059(3) 0.0012(3)
Pd7 0.0142(3) 0.0163(5) 0.0184(5) 0.0063(4) 0.0020(3) -0.0014(3)
Pd8 0.0133(3) 0.0154(5) 0.0168(5) 0.0057(4) 0.0044(3) 0.0008(3)
Pd9 0.0150(3) 0.0135(4) 0.0232(5) 0.0057(4) 0.0060(4) -0.0002(3)
Pd10 0.0167(3) 0.0133(5) 0.0312(6) 0.0083(4) 0.0076(4) 0.0034(3)
Pd11 0.0159(3) 0.0169(5) 0.0316(6) 0.0097(4) 0.0072(4) 0.0001(3)
Pd12 0.0146(3) 0.0144(5) 0.0313(6) 0.0097(4) 0.0078(4) 0.0029(3)
Pd13 0.0129(3) 0.0212(5) 0.0254(5) 0.0066(4) 0.0081(4) -0.0011(3)
Pd14 0.0162(3) 0.0164(5) 0.0279(6) 0.0072(4) 0.0098(4) -0.0014(3)
Pd15 0.0139(3) 0.0162(5) 0.0194(5) 0.0050(4) 0.0067(3) 0.0020(3)
Pd16 0.0098(3) 0.0166(5) 0.0309(6) 0.0094(4) 0.0072(4) 0.0021(3)
Pd17 0.0147(3) 0.0191(5) 0.0288(6) 0.0108(4) 0.0039(4) 0.0003(3)
Pd18 0.0124(3) 0.0142(5) 0.0302(6) 0.0102(4) 0.0038(4) 0.0035(3)
Pd19 0.0141(3) 0.0164(5) 0.0320(6) 0.0102(4) 0.0052(4) 0.0046(3)
Pd20 0.0166(4) 0.0139(5) 0.0347(6) 0.0102(5) 0.0067(4) 0.0004(3)
Pd21 0.0167(4) 0.0149(5) 0.0400(6) 0.0092(5) 0.0092(4) 0.0030(3)
Pd22 0.0207(4) 0.0255(5) 0.0235(5) 0.0044(5) 0.0070(4) -0.0021(4)
Pd23 0.0181(4) 0.0254(5) 0.0232(5) 0.0057(5) 0.0039(4) -0.0038(4)
Pd24 0.0172(4) 0.0218(5) 0.0172(5) 0.0037(4) 0.0044(4) -0.0006(3)
P1 0.0113(11) 0.0189(16) 0.0191(17) 0.0050(14) 0.0043(11) 0.0009(11)
P2 0.0116(11) 0.0204(16) 0.0198(17) 0.0057(14) 0.0023(11) 0.0013(11)
P3 0.0142(11) 0.0146(15) 0.0187(17) 0.0070(14) 0.0048(12) 0.0024(11)
P4 0.0204(12) 0.0129(16) 0.036(2) 0.0112(15) 0.0122(13) 0.0031(12)
P5 0.0143(11) 0.0208(17) 0.0234(18) 0.0062(15) 0.0053(12) -0.0023(11)
P6 0.0125(11) 0.0201(16) 0.0277(18) 0.0134(15) 0.0060(12) 0.0051(11)
P7 0.0156(12) 0.0177(16) 0.0288(19) 0.0076(15) 0.0048(13) 0.0048(11)
P8 0.0241(13) 0.0232(18) 0.0255(19) 0.0051(16) 0.0087(14) 0.0002(13)
O11 0.004(3) 0.032(5) 0.037(5) 0.015(4) 0.003(3) 0.002(3)
O21 0.014(3) 0.039(5) 0.023(5) 0.011(4) 0.004(3) -0.002(3)
O31 0.021(3) 0.020(4) 0.014(4) 0.004(4) 0.001(3) 0.009(3)
O41 0.031(4) 0.005(4) 0.049(6) 0.011(4) 0.015(4) 0.009(3)
N1 0.005(3) 0.020(5) 0.022(6) -0.004(5) 0.000(4) -0.007(3)
N2 0.011(4) 0.012(5) 0.029(6) -0.001(5) 0.007(4) -0.001(3)
N3 0.007(3) 0.022(5) 0.027(6) 0.014(5) 0.000(4) 0.000(4)
N4 0.009(3) 0.009(5) 0.025(6) 0.002(4) 0.008(4) 0.001(3)
N5 0.016(4) 0.016(5) 0.021(6) 0.005(5) 0.006(4) 0.001(4)
N6 0.011(4) 0.022(5) 0.018(5) 0.011(5) 0.008(4) 0.005(4)
N7 0.022(4) 0.016(5) 0.022(6) 0.007(5) 0.009(4) 0.002(4)
N8 0.012(3) 0.010(4) 0.017(4) 0.010(3) 0.004(3) 0.000(3)
N9 0.017(3) 0.017(4) 0.006(4) 0.003(3) 0.004(3) 0.002(3)
N10 0.018(4) 0.017(5) 0.031(6) 0.011(5) 0.006(4) 0.008(4)
N11 0.019(4) 0.014(5) 0.032(6) 0.003(5) 0.001(4) 0.001(4)
N12 0.019(4) 0.007(5) 0.030(6) -0.002(5) 0.008(4) -0.006(4)
N13 0.021(4) 0.021(5) 0.011(5) -0.002(4) 0.004(4) -0.009(4)
N14 0.014(3) 0.016(4) 0.020(4) 0.010(3) 0.011(3) -0.001(3)
N15 0.016(4) 0.005(4) 0.014(5) 0.000(4) 0.002(4) -0.002(3)
N16 0.031(5) 0.014(5) 0.033(6) 0.015(5) 0.017(5) 0.003(4)
N17 0.014(4) 0.013(5) 0.028(6) 0.012(5) 0.005(4) 0.009(4)
N18 0.014(3) 0.020(4) 0.010(4) 0.001(3) 0.001(3) -0.001(3)
N19 0.011(4) 0.009(5) 0.037(6) 0.011(5) 0.008(4) 0.000(3)
N20 0.020(4) 0.010(5) 0.029(6) -0.003(5) 0.002(4) -0.005(4)
N21 0.019(4) 0.006(5) 0.017(5) 0.007(4) 0.005(4) -0.001(3)
N22 0.011(3) 0.016(4) 0.011(4) -0.003(3) -0.002(3) 0.001(3)
N23 0.016(4) 0.028(6) 0.036(7) 0.003(5) 0.013(4) -0.002(4)
N24 0.013(4) 0.033(6) 0.027(6) -0.003(5) 0.004(4) -0.005(4)
C1 0.022(5) 0.014(6) 0.021(7) -0.005(5) 0.012(5) -0.004(4)
C2 0.008(4) 0.039(8) 0.029(8) 0.009(7) 0.002(5) 0.002(5)
C3 0.029(6) 0.041(8) 0.024(8) 0.017(7) 0.003(6) 0.009(6)
C4 0.016(5) 0.034(8) 0.020(7) 0.002(6) -0.004(5) 0.007(5)
C5 0.024(5) 0.016(6) 0.015(6) 0.004(5) 0.001(5) -0.007(5)
C6 0.013(3) 0.008(4) 0.019(4) 0.008(3) 0.000(3) 0.002(3)
C7 0.011(3) 0.012(4) 0.008(4) -0.002(3) -0.004(3) -0.004(3)
C8 0.013(4) 0.005(5) 0.014(6) -0.001(5) -0.007(4) -0.005(4)
C9 0.028(6) 0.018(7) 0.044(9) 0.009(7) 0.009(6) -0.008(5)
C10 0.029(6) 0.015(6) 0.023(7) 0.003(6) 0.007(5) -0.004(5)
C11L 0.017(5) 0.023(7) 0.018(7) -0.007(6) -0.001(5) 0.000(5)
C12L 0.030(6) 0.021(7) 0.031(8) 0.006(6) 0.014(6) 0.008(5)
C13L 0.030(5) 0.018(7) 0.029(8) 0.012(6) 0.015(5) 0.000(5)
C14 0.015(5) 0.026(7) 0.041(8) 0.019(7) 0.017(5) 0.006(5)
C15 0.015(3) 0.012(4) 0.028(5) 0.002(4) 0.008(3) 0.008(3)
C16 0.015(3) 0.010(4) 0.025(4) -0.002(4) 0.005(3) 0.000(3)
C17 0.005(3) 0.016(4) 0.015(4) 0.003(3) 0.000(3) -0.007(3)
C18 0.017(5) 0.013(6) 0.037(8) 0.002(6) 0.010(5) -0.009(4)
C19 0.013(5) 0.014(6) 0.049(9) 0.014(6) 0.005(5) -0.005(4)
C20 0.014(5) 0.011(6) 0.045(8) 0.015(6) 0.006(5) 0.001(4)
C21L 0.010(5) 0.029(7) 0.045(9) 0.011(7) -0.007(5) -0.006(5)
C22L 0.017(5) 0.030(7) 0.022(7) 0.000(6) -0.003(5) 0.006(5)
C23L 0.030(6) 0.013(6) 0.029(8) 0.004(6) 0.010(5) 0.004(5)
C24 0.015(5) 0.030(7) 0.034(8) 0.013(7) 0.010(5) -0.001(5)
C11 0.029(5) 0.020(6) 0.025(7) 0.013(6) 0.016(5) 0.008(5)
C12 0.041(6) 0.030(8) 0.057(10) 0.027(8) 0.029(7) 0.011(6)
C13 0.033(6) 0.044(8) 0.028(8) 0.000(7) 0.021(6) -0.005(6)
C21 0.018(5) 0.015(6) 0.039(8) 0.011(6) 0.003(5) -0.004(4)
C22 0.018(5) 0.009(6) 0.050(9) -0.009(6) -0.007(5) 0.003(4)
C23 0.018(5) 0.016(6) 0.047(9) 0.021(7) 0.004(5) 0.001(5)
C31 0.016(3) 0.015(4) 0.021(4) 0.001(4) 0.001(3) -0.007(3)
C32 0.036(6) 0.031(8) 0.038(9) 0.011(7) 0.002(6) 0.000(6)
C33 0.027(5) 0.039(8) 0.010(6) 0.009(6) 0.005(5) -0.012(5)
C41 0.029(5) 0.028(7) 0.035(8) 0.014(7) 0.017(6) -0.003(5)
C42 0.033(6) 0.027(8) 0.063(11) 0.030(8) 0.015(7) 0.001(6)
C43 0.013(5) 0.038(8) 0.045(9) 0.008(7) 0.011(5) 0.007(5)
C51 0.032(6) 0.027(7) 0.041(9) -0.001(7) 0.014(6) 0.012(6)
C52 0.032(6) 0.021(7) 0.042(9) 0.006(6) 0.017(6) 0.006(5)
C53 0.038(6) 0.063(10) 0.022(8) 0.019(8) -0.013(6) 0.016(7)
C61 0.008(4) 0.043(8) 0.028(7) 0.024(6) 0.008(5) 0.013(5)
C62 0.009(4) 0.056(9) 0.010(6) 0.008(6) -0.004(4) 0.002(5)
C63 0.016(5) 0.036(8) 0.026(7) 0.001(6) 0.004(5) -0.004(5)
C71 0.019(5) 0.012(6) 0.024(7) 0.002(5) 0.007(5) -0.006(4)
C72 0.040(6) 0.028(7) 0.026(8) 0.007(6) 0.013(6) -0.011(6)
C73 0.021(5) 0.049(9) 0.018(7) -0.005(7) 0.003(5) 0.006(5)
C81 0.007(4) 0.011(6) 0.034(7) 0.010(6) -0.006(4) -0.006(4)
C82 0.027(5) 0.020(7) 0.029(8) 0.010(6) -0.003(5) -0.001(5)
C83 0.018(5) 0.044(8) 0.047(9) 0.034(8) 0.006(6) 0.000(5)
C91 0.020(4) 0.016(4) 0.023(4) 0.014(4) 0.000(3) 0.003(3)
C92 0.039(6) 0.023(7) 0.032(8) -0.008(6) 0.008(6) 0.005(6)
C93 0.032(6) 0.015(6) 0.034(8) 0.005(6) 0.008(6) 0.000(5)
C101 0.020(5) 0.046(8) 0.031(8) 0.022(7) -0.003(5) 0.005(5)
C102 0.008(4) 0.039(8) 0.053(10) 0.008(7) -0.005(5) 0.005(5)
C103 0.020(5) 0.036(8) 0.035(8) 0.014(7) -0.002(5) 0.003(5)
C111 0.034(6) 0.016(7) 0.038(9) 0.008(7) -0.002(6) -0.001(5)
C112 0.031(6) 0.025(7) 0.053(10) 0.000(7) 0.016(7) -0.007(5)
C113 0.051(7) 0.024(7) 0.038(9) 0.002(7) 0.013(7) 0.008(6)
C121 0.033(6) 0.038(8) 0.026(8) 0.012(7) 0.012(6) -0.004(6)
C122 0.066(8) 0.038(9) 0.027(8) 0.010(7) 0.014(7) 0.021(7)
C123 0.037(6) 0.028(8) 0.074(12) 0.019(8) 0.021(7) -0.011(6)
C131 0.040(7) 0.064(10) 0.030(9) -0.009(8) 0.010(6) 0.001(7)
C141 0.015(4) 0.014(6) 0.038(8) 0.014(6) 0.008(5) 0.002(4)
C142 0.015(5) 0.053(9) 0.052(10) 0.010(8) 0.012(6) 0.003(6)
C143 0.021(5) 0.033(8) 0.053(9) 0.018(7) 0.015(6) 0.013(5)
C151 0.026(5) 0.020(7) 0.035(8) 0.013(6) 0.020(6) 0.008(5)
C152 0.022(5) 0.026(7) 0.062(10) 0.015(7) 0.017(6) 0.003(5)
C153 0.035(6) 0.035(8) 0.060(11) 0.029(8) 0.010(7) 0.006(6)
C161 0.004(4) 0.025(7) 0.026(7) 0.005(6) 0.000(4) -0.002(4)
C162 0.020(5) 0.036(8) 0.035(8) 0.024(7) 0.011(5) 0.010(5)
C163 0.030(6) 0.013(6) 0.056(10) 0.010(7) 0.008(6) -0.014(5)
C171 0.008(4) 0.015(6) 0.049(9) 0.012(6) 0.005(5) -0.001(4)
C172 0.028(5) 0.038(8) 0.039(9) 0.033(7) 0.003(6) 0.016(6)
C173 0.034(6) 0.015(7) 0.043(9) 0.007(7) 0.010(6) 0.008(5)
C181 0.024(5) 0.056(9) 0.047(9) 0.037(8) 0.009(6) -0.004(6)
C182 0.057(8) 0.022(7) 0.047(9) 0.000(7) 0.038(7) -0.004(6)
C183 0.024(5) 0.042(9) 0.069(11) 0.038(9) 0.012(7) -0.005(6)
C191 0.028(5) 0.020(7) 0.040(8) 0.017(7) 0.009(6) -0.005(5)
C192 0.055(7) 0.045(9) 0.025(8) 0.027(7) 0.013(7) 0.010(7)
C193 0.028(6) 0.061(10) 0.050(10) 0.040(9) 0.009(6) 0.002(6)
C201 0.032(6) 0.023(7) 0.057(11) -0.003(7) 0.004(7) 0.012(6)
C202 0.031(6) 0.074(12) 0.043(10) 0.030(9) 0.002(7) 0.010(7)
C203 0.023(5) 0.046(8) 0.027(8) -0.003(7) 0.008(5) 0.018(6)
C211 0.020(5) 0.020(6) 0.014(6) 0.014(6) -0.001(5) -0.005(4)
C212 0.023(5) 0.027(7) 0.030(8) 0.001(6) 0.003(5) 0.009(5)
C213 0.017(5) 0.045(9) 0.054(10) 0.032(8) 0.002(6) -0.001(5)
C221 0.051(7) 0.027(8) 0.033(9) -0.001(7) 0.013(7) 0.015(6)
C222 0.028(6) 0.053(9) 0.035(9) 0.005(8) 0.007(6) 0.003(6)
C223 0.056(8) 0.024(7) 0.056(10) 0.007(7) 0.034(8) 0.008(6)
C231 0.042(6) 0.035(8) 0.023(8) 0.010(7) 0.009(6) 0.004(6)
C232 0.051(7) 0.040(9) 0.029(8) 0.012(7) 0.005(7) 0.001(7)
C233 0.059(8) 0.063(11) 0.034(9) 0.013(9) 0.027(8) 0.013(8)
C241 0.017(5) 0.047(8) 0.031(8) 0.004(7) 0.013(5) -0.009(5)
C242 0.025(6) 0.077(12) 0.067(12) 0.050(10) 0.008(7) 0.005(7)
C243 0.033(6) 0.023(7) 0.048(9) -0.002(7) 0.018(6) -0.009(5)
O1 0.014(3) 0.031(5) 0.029(5) 0.007(4) 0.008(3) 0.001(3)
O2 0.016(3) 0.015(4) 0.038(5) 0.007(4) 0.009(3) -0.005(3)
O3 0.005(3) 0.031(5) 0.023(5) -0.002(4) 0.004(3) 0.002(3)
O4 0.018(3) 0.020(4) 0.040(6) -0.009(4) 0.013(4) -0.002(3)
O5 0.016(3) 0.027(5) 0.025(5) 0.008(4) -0.002(3) -0.007(3)
O6 0.026(4) 0.028(5) 0.024(5) 0.019(4) 0.004(4) -0.005(3)
O7 0.016(3) 0.029(5) 0.026(5) 0.016(4) -0.006(3) -0.010(3)
O8 0.025(4) 0.012(4) 0.033(5) 0.002(4) -0.006(4) -0.017(3)
O9 0.018(3) 0.019(4) 0.043(6) 0.013(4) 0.020(4) 0.007(3)
O10 0.027(4) 0.024(5) 0.032(5) 0.018(4) 0.011(4) 0.012(3)
O11L 0.020(3) 0.016(4) 0.025(5) 0.003(4) 0.008(3) 0.003(3)
O12 0.023(3) 0.020(4) 0.024(5) 0.011(4) 0.011(3) 0.000(3)
O13 0.019(3) 0.031(5) 0.026(5) 0.012(4) 0.005(3) 0.003(3)
O14 0.012(3) 0.018(4) 0.015(4) 0.002(4) 0.003(3) -0.003(3)
O15 0.018(3) 0.030(5) 0.011(4) 0.009(4) 0.004(3) 0.003(3)
O16 0.024(3) 0.010(4) 0.013(4) -0.002(3) 0.010(3) 0.004(3)
O17 0.014(3) 0.036(5) 0.048(6) 0.027(5) 0.001(4) -0.010(3)
O18 0.027(4) 0.027(5) 0.034(6) 0.009(5) 0.005(4) -0.011(4)
O19 0.016(3) 0.037(5) 0.034(5) 0.021(5) -0.002(4) -0.006(3)
O20 0.015(3) 0.023(5) 0.030(5) 0.007(4) -0.002(3) -0.006(3)
O21L 0.021(3) 0.020(5) 0.032(5) -0.001(4) 0.010(4) -0.002(3)
O22 0.019(3) 0.014(4) 0.037(6) 0.001(4) 0.001(4) -0.002(3)
O23 0.022(3) 0.020(4) 0.033(5) 0.005(4) 0.012(4) -0.005(3)
O24 0.028(4) 0.015(4) 0.033(5) 0.006(4) 0.016(4) 0.003(3)
O25 0.018(3) 0.022(4) 0.036(5) 0.000(4) 0.014(4) -0.010(3)
O26 0.013(3) 0.026(5) 0.036(5) 0.004(4) 0.008(3) 0.002(3)
O27 0.014(3) 0.024(5) 0.045(6) 0.007(4) 0.018(4) -0.001(3)
O28 0.022(3) 0.008(4) 0.029(5) 0.000(4) 0.013(3) 0.000(3)
O29 0.023(3) 0.020(4) 0.023(5) 0.002(4) 0.013(4) -0.004(3)
O30 0.021(3) 0.009(4) 0.041(6) 0.013(4) 0.003(4) -0.008(3)
O31L 0.017(3) 0.016(4) 0.036(5) 0.014(4) 0.006(3) -0.005(3)
O32 0.017(3) 0.011(4) 0.033(5) 0.010(4) 0.005(3) 0.004(3)
O33 0.028(4) 0.023(5) 0.023(5) 0.010(4) 0.010(4) 0.009(3)
O34 0.021(3) 0.027(5) 0.024(5) 0.005(4) 0.008(3) 0.009(3)
O35 0.019(3) 0.028(5) 0.020(5) 0.002(4) 0.009(3) 0.007(3)
O36 0.022(3) 0.029(5) 0.012(5) 0.001(4) 0.004(3) 0.005(3)
O37 0.019(3) 0.021(4) 0.030(5) 0.014(4) -0.004(3) 0.011(3)
O38 0.020(3) 0.013(4) 0.023(5) 0.000(4) -0.004(3) 0.008(3)
O39 0.009(3) 0.029(5) 0.050(6) 0.024(5) 0.011(4) 0.009(3)
O40 0.019(3) 0.040(5) 0.031(5) 0.017(5) -0.001(4) 0.007(4)
O41L 0.024(4) 0.036(5) 0.039(6) 0.023(5) 0.000(4) -0.004(4)
O42 0.023(4) 0.012(4) 0.051(6) 0.013(4) -0.002(4) -0.013(3)
O43 0.021(4) 0.033(5) 0.043(6) 0.018(5) 0.000(4) -0.007(4)
O44 0.023(4) 0.031(5) 0.049(6) 0.029(5) -0.012(4) -0.015(4)
O45 0.026(4) 0.023(5) 0.060(7) 0.015(5) 0.020(4) 0.005(4)
O46 0.026(4) 0.019(5) 0.031(5) -0.002(4) 0.009(4) -0.007(3)
O47 0.032(4) 0.016(5) 0.049(6) 0.014(5) 0.013(4) 0.008(4)
O48 0.027(4) 0.026(5) 0.025(5) -0.007(4) 0.009(4) -0.009(4)
O51 0.022(3) 0.030(5) 0.028(5) 0.014(4) 0.016(4) 0.004(3)
O61 0.005(3) 0.019(4) 0.052(6) 0.020(4) 0.005(3) 0.008(3)
O71 0.033(4) 0.018(4) 0.039(6) 0.009(4) 0.011(4) 0.006(3)
O81 0.030(4) 0.024(5) 0.023(5) -0.001(4) 0.004(4) -0.009(3)

loop_
_atom_type_symbol
_atom_type_description
_atom_type_scat_dispersion_real
_atom_type_scat_dispersion_imag
_atom_type_scat_source
C C 0.0033 0.0016 'International Tables Vol C Tables 4.2.6.8 and 6.1.1.4'
H H 0.0000 0.0000 'International Tables Vol C Tables 4.2.6.8 and 6.1.1.4'
N N 0.0061 0.0033 'International Tables Vol C Tables 4.2.6.8 and 6.1.1.4'
O O 0.0106 0.0060 'International Tables Vol C Tables 4.2.6.8 and 6.1.1.4'
P P 0.1023 0.0942 'International Tables Vol C Tables 4.2.6.8 and 6.1.1.4'
Pd Pd -0.9988 1.0072 'International Tables Vol C Tables 4.2.6.8 and 6.1.1.4'

loop_
_geom_angle_atom_site_label_1
_geom_angle_atom_site_label_2
_geom_angle_atom_site_label_3
_geom_angle
N3 Pd1 N1 76.3(3)
N3 Pd1 O9 175.9(3)
N1 Pd1 O9 100.0(3)
N3 Pd1 O11L 101.5(3)
N1 Pd1 O11L 177.1(3)
O9 Pd1 O11L 82.1(3)
N3 Pd1 P1 38.6(2)
N1 Pd1 P1 37.7(3)
O9 Pd1 P1 137.7(2)
O11L Pd1 P1 140.1(2)
N3 Pd1 Pd2 40.9(2)
N1 Pd1 Pd2 82.0(2)
O9 Pd1 Pd2 137.33(19)
O11L Pd1 Pd2 95.04(19)
P1 Pd1 Pd2 55.71(5)
N3 Pd1 Pd3 82.6(3)
N1 Pd1 Pd3 40.3(2)
O9 Pd1 Pd3 93.4(2)
O11L Pd1 Pd3 137.92(19)
P1 Pd1 Pd3 55.26(7)
Pd2 Pd1 Pd3 60.88(3)
N2 Pd2 N3 76.8(3)
N2 Pd2 O1 100.5(3)
N3 Pd2 O1 176.7(3)
N2 Pd2 O3 177.1(3)
N3 Pd2 O3 100.5(3)
O1 Pd2 O3 82.1(3)
N2 Pd2 P1 38.2(2)
N3 Pd2 P1 38.8(2)
O1 Pd2 P1 138.7(2)
O3 Pd2 P1 139.2(2)
N2 Pd2 Pd1 81.3(2)
N3 Pd2 Pd1 39.9(2)
O1 Pd2 Pd1 138.1(2)
O3 Pd2 Pd1 95.9(2)
P1 Pd2 Pd1 55.77(6)
N2 Pd2 Pd3 38.9(3)
N3 Pd2 Pd3 81.3(3)
O1 Pd2 Pd3 95.3(2)
O3 Pd2 Pd3 139.9(2)
P1 Pd2 Pd3 54.95(7)
Pd1 Pd2 Pd3 60.05(3)
N2 Pd3 N1 75.9(3)
N2 Pd3 O7 99.7(3)
N1 Pd3 O7 175.5(3)
N2 Pd3 O5 178.4(3)
N1 Pd3 O5 102.5(3)
O7 Pd3 O5 81.9(3)
N2 Pd3 P1 38.2(2)
N1 Pd3 P1 37.8(3)
O7 Pd3 P1 137.9(2)
O5 Pd3 P1 140.1(2)
N2 Pd3 Pd1 80.4(2)
N1 Pd3 Pd1 39.8(2)
O7 Pd3 Pd1 139.0(2)
O5 Pd3 Pd1 98.4(2)
P1 Pd3 Pd1 55.40(6)
N2 Pd3 Pd2 38.7(2)
N1 Pd3 Pd2 80.3(2)
O7 Pd3 Pd2 95.6(2)
O5 Pd3 Pd2 141.3(2)
P1 Pd3 Pd2 55.03(6)
Pd1 Pd3 Pd2 59.07(3)
N6 Pd4 N5 77.4(3)
N6 Pd4 O17 98.2(3)
N5 Pd4 O17 174.9(4)
N6 Pd4 O19 179.1(3)
N5 Pd4 O19 102.1(3)
O17 Pd4 O19 82.3(3)
N6 Pd4 P2 38.6(2)
N5 Pd4 P2 38.9(2)
O17 Pd4 P2 136.7(2)
O19 Pd4 P2 140.9(2)
N6 Pd4 Pd6 39.7(2)
N5 Pd4 Pd6 82.4(3)
O17 Pd4 Pd6 92.6(2)
O19 Pd4 Pd6 139.7(2)
P2 Pd4 Pd6 55.78(7)
N6 Pd4 Pd5 81.4(2)
N5 Pd4 Pd5 39.5(2)
O17 Pd4 Pd5 137.9(2)
O19 Pd4 Pd5 97.78(19)
P2 Pd4 Pd5 55.12(5)
Pd6 Pd4 Pd5 60.42(3)
N5 Pd5 N4 77.7(3)
N5 Pd5 O2 177.0(3)
N4 Pd5 O2 99.4(3)
N5 Pd5 O4 100.1(3)
N4 Pd5 O4 177.6(3)
O2 Pd5 O4 82.8(3)
N5 Pd5 P2 39.0(3)
N4 Pd5 P2 38.9(2)
O2 Pd5 P2 138.2(2)
O4 Pd5 P2 139.0(2)
N5 Pd5 Pd4 39.8(2)
N4 Pd5 Pd4 80.7(2)
O2 Pd5 Pd4 139.2(2)
O4 Pd5 Pd4 96.97(19)
P2 Pd5 Pd4 55.30(6)
N5 Pd5 Pd6 81.9(3)
N4 Pd5 Pd6 38.6(2)
O2 Pd5 Pd6 95.3(2)
O4 Pd5 Pd6 140.4(2)
P2 Pd5 Pd6 55.50(7)
Pd4 Pd5 Pd6 59.60(3)
N4 Pd6 N6 76.6(3)
N4 Pd6 O15 99.1(3)
N6 Pd6 O15 175.5(3)
N4 Pd6 O13 178.5(3)
N6 Pd6 O13 103.0(3)
O15 Pd6 O13 81.3(3)
N4 Pd6 P2 38.4(2)
N6 Pd6 P2 38.3(2)
O15 Pd6 P2 137.4(2)
O13 Pd6 P2 141.3(2)
N4 Pd6 Pd4 81.3(2)
N6 Pd6 Pd4 39.7(2)
O15 Pd6 Pd4 139.03(19)
O13 Pd6 Pd4 97.4(2)
P2 Pd6 Pd4 55.27(6)
N4 Pd6 Pd5 39.0(2)
N6 Pd6 Pd5 81.1(2)
O15 Pd6 Pd5 94.8(2)
O13 Pd6 Pd5 139.5(2)
P2 Pd6 Pd5 54.81(5)
Pd4 Pd6 Pd5 59.98(3)
N7 Pd7 N9 76.7(3)
N7 Pd7 O8 176.8(3)
N9 Pd7 O8 100.1(3)
N7 Pd7 O6 100.2(3)
N9 Pd7 O6 176.8(3)
O8 Pd7 O6 83.0(3)
N7 Pd7 P3 38.3(2)
N9 Pd7 P3 38.5(2)
O8 Pd7 P3 138.6(2)
O6 Pd7 P3 138.4(2)
N7 Pd7 Pd9 39.4(2)
N9 Pd7 Pd9 80.8(2)
O8 Pd7 Pd9 139.8(2)
O6 Pd7 Pd9 97.1(2)
P3 Pd7 Pd9 55.38(6)
N7 Pd7 Pd8 80.6(2)
N9 Pd7 Pd8 39.2(2)
O8 Pd7 Pd8 96.44(19)
O6 Pd7 Pd8 141.2(2)
P3 Pd7 Pd8 55.27(6)
Pd9 Pd7 Pd8 59.15(2)
N9 Pd8 N8 76.7(3)
N9 Pd8 O16 99.3(3)
N8 Pd8 O16 175.4(2)
N9 Pd8 O14 176.4(3)
N8 Pd8 O14 101.7(3)
O16 Pd8 O14 82.1(2)
N9 Pd8 P3 38.4(2)
N8 Pd8 P3 38.4(2)
O16 Pd8 P3 137.70(17)
O14 Pd8 P3 140.10(19)
N9 Pd8 Pd9 81.3(2)
N8 Pd8 Pd9 40.1(2)
O16 Pd8 Pd9 137.53(19)
O14 Pd8 Pd9 95.35(18)
P3 Pd8 Pd9 55.73(6)
N9 Pd8 Pd7 38.8(2)
N8 Pd8 Pd7 81.36(18)
O16 Pd8 Pd7 94.05(16)
O14 Pd8 Pd7 137.95(18)
P3 Pd8 Pd7 55.10(6)
Pd9 Pd8 Pd7 60.14(2)
N8 Pd9 N7 76.7(3)
N8 Pd9 O21L 100.9(3)
N7 Pd9 O21L 176.9(3)
N8 Pd9 O23 175.5(3)
N7 Pd9 O23 99.4(3)
O21L Pd9 O23 82.9(3)
N8 Pd9 P3 38.4(2)
N7 Pd9 P3 38.4(2)
O21L Pd9 P3 139.3(2)
O23 Pd9 P3 137.75(19)
N8 Pd9 Pd8 40.8(2)
N7 Pd9 Pd8 81.6(2)
O21L Pd9 Pd8 95.3(2)
O23 Pd9 Pd8 136.8(2)
P3 Pd9 Pd8 55.90(6)
N8 Pd9 Pd7 82.3(2)
N7 Pd9 Pd7 38.9(3)
O21L Pd9 Pd7 139.1(2)
O23 Pd9 Pd7 93.26(19)
P3 Pd9 Pd7 55.37(6)
Pd8 Pd9 Pd7 60.72(2)
N12 Pd10 N10 77.4(3)
N12 Pd10 O24 98.6(3)
N10 Pd10 O24 175.8(3)
N12 Pd10 O22 176.9(3)
N10 Pd10 O22 100.9(3)
O24 Pd10 O22 83.2(3)
N12 Pd10 P4 38.8(2)
N10 Pd10 P4 38.6(2)
O24 Pd10 P4 137.3(2)
O22 Pd10 P4 139.5(2)
N12 Pd10 Pd11 81.7(3)
N10 Pd10 Pd11 40.9(2)
O24 Pd10 Pd11 138.0(2)
O22 Pd10 Pd11 95.3(2)
P4 Pd10 Pd11 55.46(6)
N12 Pd10 Pd12 39.5(3)
N10 Pd10 Pd12 82.6(3)
O24 Pd10 Pd12 93.6(2)
O22 Pd10 Pd12 138.1(2)
P4 Pd10 Pd12 55.43(6)
Pd11 Pd10 Pd12 60.26(3)
N11 Pd11 O20 97.4(3)
N11 Pd11 O18 176.0(3)
O20 Pd11 O18 82.0(3)
N11 Pd11 N10 76.6(4)
O20 Pd11 N10 173.5(3)
O18 Pd11 N10 103.8(3)
N11 Pd11 P4 38.0(3)
O20 Pd11 P4 135.4(2)
O18 Pd11 P4 142.4(3)
N10 Pd11 P4 38.6(3)
N11 Pd11 Pd10 81.4(3)
O20 Pd11 Pd10 137.2(2)
O18 Pd11 Pd10 96.3(2)
N10 Pd11 Pd10 40.4(2)
P4 Pd11 Pd10 55.40(7)
N11 Pd11 Pd12 40.0(2)
O20 Pd11 Pd12 91.86(17)
O18 Pd11 Pd12 135.9(2)
N10 Pd11 Pd12 82.0(2)
P4 Pd11 Pd12 55.31(5)
Pd10 Pd11 Pd12 60.01(3)
N12 Pd12 N11 76.5(4)
N12 Pd12 O10 98.1(3)
N11 Pd12 O10 174.5(4)
N12 Pd12 O12 179.3(3)
N11 Pd12 O12 103.2(3)
O10 Pd12 O12 82.2(3)
N12 Pd12 P4 38.6(2)
N11 Pd12 P4 38.0(3)
O10 Pd12 P4 136.7(2)
O12 Pd12 P4 141.2(2)
N12 Pd12 Pd10 39.7(2)
N11 Pd12 Pd10 80.7(3)
O10 Pd12 Pd10 94.5(2)
O12 Pd12 Pd10 139.7(2)
P4 Pd12 Pd10 55.27(7)
N12 Pd12 Pd11 81.4(2)
N11 Pd12 Pd11 39.2(2)
O10 Pd12 Pd11 139.7(2)
O12 Pd12 Pd11 97.95(16)
P4 Pd12 Pd11 55.21(6)
Pd10 Pd12 Pd11 59.74(3)
N15 Pd13 N13 76.8(3)
N15 Pd13 O27 98.6(3)
N13 Pd13 O27 174.9(3)
N15 Pd13 O25 177.2(3)
N13 Pd13 O25 101.4(3)
O27 Pd13 O25 83.0(3)
N15 Pd13 P5 38.8(2)
N13 Pd13 P5 38.1(2)
O27 Pd13 P5 137.4(2)
O25 Pd13 P5 139.6(2)
N15 Pd13 Pd14 81.2(2)
N13 Pd13 Pd14 40.5(2)
O27 Pd13 Pd14 137.1(2)
O25 Pd13 Pd14 96.0(2)
P5 Pd13 Pd14 55.76(6)
N15 Pd13 Pd15 38.9(2)
N13 Pd13 Pd15 81.7(3)
O27 Pd13 Pd15 93.3(2)
O25 Pd13 Pd15 138.9(2)
P5 Pd13 Pd15 55.68(7)
Pd14 Pd13 Pd15 59.93(3)
N14 Pd14 N13 76.2(3)
N14 Pd14 O31L 98.4(3)
N13 Pd14 O31L 174.3(3)
N14 Pd14 O29 176.2(3)
N13 Pd14 O29 103.6(3)
O31L Pd14 O29 81.7(3)
N14 Pd14 P5 38.2(2)
N13 Pd14 P5 38.0(2)
O31L Pd14 P5 136.6(2)
O29 Pd14 P5 141.5(2)
N14 Pd14 Pd13 81.5(2)
N13 Pd14 Pd13 41.1(2)
O31L Pd14 Pd13 137.4(2)
O29 Pd14 Pd13 95.85(19)
P5 Pd14 Pd13 55.56(5)
N14 Pd14 Pd15 39.8(2)
N13 Pd14 Pd15 82.5(3)
O31L Pd14 Pd15 92.3(2)
O29 Pd14 Pd15 136.40(18)
P5 Pd14 Pd15 55.87(7)
Pd13 Pd14 Pd15 60.54(3)
N15 Pd15 N14 76.2(3)
N15 Pd15 O33 100.1(3)
N14 Pd15 O33 176.3(3)
N15 Pd15 O35 177.3(3)
N14 Pd15 O35 101.4(3)
O33 Pd15 O35 82.3(3)
N15 Pd15 P5 38.3(2)
N14 Pd15 P5 37.9(2)
O33 Pd15 P5 138.4(2)
O35 Pd15 P5 139.31(19)
N15 Pd15 Pd14 81.1(2)
N14 Pd15 Pd14 40.0(2)
O33 Pd15 Pd14 139.8(2)
O35 Pd15 Pd14 96.3(2)
P5 Pd15 Pd14 55.44(6)
N15 Pd15 Pd13 39.2(2)
N14 Pd15 Pd13 80.8(2)
O33 Pd15 Pd13 96.2(2)
O35 Pd15 Pd13 139.6(2)
P5 Pd15 Pd13 55.05(5)
Pd14 Pd15 Pd13 59.53(3)
N16 Pd16 N17 77.6(3)
N16 Pd16 O28 175.8(4)
N17 Pd16 O28 99.3(3)
N16 Pd16 O26 100.8(3)
N17 Pd16 O26 177.7(3)
O28 Pd16 O26 82.3(3)
N16 Pd16 P6 38.9(3)
N17 Pd16 P6 38.8(2)
O28 Pd16 P6 138.0(2)
O26 Pd16 P6 139.6(2)
N16 Pd16 Pd18 39.6(3)
N17 Pd16 Pd18 81.6(2)
O28 Pd16 Pd18 137.6(2)
O26 Pd16 Pd18 96.1(2)
P6 Pd16 Pd18 55.50(6)
N16 Pd16 Pd17 81.7(3)
N17 Pd16 Pd17 39.2(2)
O28 Pd16 Pd17 94.1(2)
O26 Pd16 Pd17 139.3(2)
P6 Pd16 Pd17 55.27(7)
Pd18 Pd16 Pd17 60.09(3)
N17 Pd17 N18 76.7(3)
N17 Pd17 O42 99.7(3)
N18 Pd17 O42 176.2(3)
N17 Pd17 O41L 178.0(3)
N18 Pd17 O41L 101.3(3)
O42 Pd17 O41L 82.3(3)
N17 Pd17 P6 38.7(2)
N18 Pd17 P6 38.1(2)
O42 Pd17 P6 138.4(2)
O41L Pd17 P6 139.3(2)
N17 Pd17 Pd18 81.7(3)
N18 Pd17 Pd18 39.5(2)
O42 Pd17 Pd18 139.4(2)
O41L Pd17 Pd18 96.6(2)
P6 Pd17 Pd18 55.35(6)
N17 Pd17 Pd16 39.9(2)
N18 Pd17 Pd16 80.8(2)
O42 Pd17 Pd16 95.7(2)
O41L Pd17 Pd16 139.8(2)
P6 Pd17 Pd16 55.28(6)
Pd18 Pd17 Pd16 59.70(3)
N16 Pd18 N18 76.8(3)
N16 Pd18 O39 175.8(4)
N18 Pd18 O39 99.4(3)
N16 Pd18 O37 100.8(3)
N18 Pd18 O37 176.7(3)
O39 Pd18 O37 82.8(3)
N16 Pd18 P6 38.8(3)
N18 Pd18 P6 38.0(2)
O39 Pd18 P6 137.5(2)
O37 Pd18 P6 139.7(2)
N16 Pd18 Pd16 40.2(2)
N18 Pd18 Pd16 81.4(2)
O39 Pd18 Pd16 137.92(19)
O37 Pd18 Pd16 95.37(19)
P6 Pd18 Pd16 55.48(6)
N16 Pd18 Pd17 82.1(3)
N18 Pd18 Pd17 39.7(2)
O39 Pd18 Pd17 93.8(2)
O37 Pd18 Pd17 138.1(2)
P6 Pd18 Pd17 55.31(7)
Pd16 Pd18 Pd17 60.21(3)
N21 Pd19 N19 76.1(3)
N21 Pd19 O38 100.9(3)
N19 Pd19 O38 176.8(3)
N21 Pd19 O40 176.6(3)
N19 Pd19 O40 100.8(3)
O38 Pd19 O40 82.1(3)
N21 Pd19 P7 38.3(2)
N19 Pd19 P7 37.9(2)
O38 Pd19 P7 139.2(2)
O40 Pd19 P7 138.7(2)
N21 Pd19 Pd20 39.9(2)
N19 Pd19 Pd20 81.3(2)
O38 Pd19 Pd20 95.64(18)
O40 Pd19 Pd20 138.6(2)
P7 Pd19 Pd20 55.90(6)
N21 Pd19 Pd21 80.9(3)
N19 Pd19 Pd21 38.7(2)
O38 Pd19 Pd21 140.1(2)
O40 Pd19 Pd21 95.8(2)
P7 Pd19 Pd21 54.69(7)
Pd20 Pd19 Pd21 60.29(3)
N21 Pd20 N20 76.3(3)
N21 Pd20 O32 176.8(3)
N20 Pd20 O32 101.7(3)
N21 Pd20 O30 99.8(3)
N20 Pd20 O30 176.1(3)
O32 Pd20 O30 82.2(3)
N21 Pd20 P7 38.3(3)
N20 Pd20 P7 38.0(2)
O32 Pd20 P7 139.7(2)
O30 Pd20 P7 138.1(2)
N21 Pd20 Pd19 40.4(2)
N20 Pd20 Pd19 82.4(2)
O32 Pd20 Pd19 137.18(18)
O30 Pd20 Pd19 94.68(17)
P7 Pd20 Pd19 55.99(5)
N21 Pd20 Pd21 82.0(3)
N20 Pd20 Pd21 39.7(2)
O32 Pd20 Pd21 94.9(2)
O30 Pd20 Pd21 140.5(2)
P7 Pd20 Pd21 55.10(7)
Pd19 Pd20 Pd21 61.26(3)
N19 Pd21 N20 76.0(3)
N19 Pd21 O45 175.7(3)
N20 Pd21 O45 100.1(3)
N19 Pd21 O47 100.9(3)
N20 Pd21 O47 176.7(3)
O45 Pd21 O47 83.0(3)
N19 Pd21 P7 38.0(2)
N20 Pd21 P7 38.1(2)
O45 Pd21 P7 138.2(2)
O47 Pd21 P7 138.8(2)
N19 Pd21 Pd20 79.7(3)
N20 Pd21 Pd20 39.3(3)
O45 Pd21 Pd20 96.1(3)
O47 Pd21 Pd20 139.7(2)
P7 Pd21 Pd20 55.22(7)
N19 Pd21 Pd19 38.6(2)
N20 Pd21 Pd19 79.9(2)
O45 Pd21 Pd19 139.6(2)
O47 Pd21 Pd19 97.1(2)
P7 Pd21 Pd19 54.90(6)
Pd20 Pd21 Pd19 58.45(3)
N24 Pd22 N23 77.4(3)
N24 Pd22 O46 99.7(3)
N23 Pd22 O46 176.8(3)
N24 Pd22 O48 176.2(3)
N23 Pd22 O48 100.0(3)
O46 Pd22 O48 82.8(3)
N24 Pd22 P8 38.9(2)
N23 Pd22 P8 38.6(2)
O46 Pd22 P8 138.6(2)
O48 Pd22 P8 138.6(2)
N24 Pd22 Pd24 38.9(3)
N23 Pd22 Pd24 81.1(3)
O46 Pd22 Pd24 95.7(2)
O48 Pd22 Pd24 138.3(2)
P8 Pd22 Pd24 55.48(7)
N24 Pd22 Pd23 80.9(2)
N23 Pd22 Pd23 39.6(3)
O46 Pd22 Pd23 139.0(2)
O48 Pd22 Pd23 95.3(2)
P8 Pd22 Pd23 55.41(7)
Pd24 Pd22 Pd23 59.29(3)
N23 Pd23 O44 177.0(3)
N23 Pd23 N22 76.8(3)
O44 Pd23 N22 100.2(3)
N23 Pd23 O43 99.0(3)
O44 Pd23 O43 84.0(3)
N22 Pd23 O43 175.6(3)
N23 Pd23 P8 38.5(2)
O44 Pd23 P8 138.6(2)
N22 Pd23 P8 38.4(2)
O43 Pd23 P8 137.4(2)
N23 Pd23 Pd24 82.0(2)
O44 Pd23 Pd24 95.6(2)
N22 Pd23 Pd24 39.7(2)
O43 Pd23 Pd24 139.0(2)
P8 Pd23 Pd24 55.83(6)
N23 Pd23 Pd22 39.7(3)
O44 Pd23 Pd22 140.1(3)
N22 Pd23 Pd22 81.3(2)
O43 Pd23 Pd22 94.6(2)
P8 Pd23 Pd22 55.28(7)
Pd24 Pd23 Pd22 60.26(3)
N24 Pd24 N22 77.1(3)
N24 Pd24 O34 177.2(3)
N22 Pd24 O34 100.6(3)
N24 Pd24 O36 100.1(3)
N22 Pd24 O36 176.9(3)
O34 Pd24 O36 82.1(3)
N24 Pd24 P8 38.8(2)
N22 Pd24 P8 38.3(2)
O34 Pd24 P8 138.93(19)
O36 Pd24 P8 138.9(2)
N24 Pd24 Pd23 82.3(2)
N22 Pd24 Pd23 40.9(2)
O34 Pd24 Pd23 94.86(17)
O36 Pd24 Pd23 137.6(2)
P8 Pd24 Pd23 55.85(6)
N24 Pd24 Pd22 39.6(3)
N22 Pd24 Pd22 82.2(2)
O34 Pd24 Pd22 138.7(2)
O36 Pd24 Pd22 94.8(2)
P8 Pd24 Pd22 55.36(7)
Pd23 Pd24 Pd22 60.46(3)
O11 P1 N1 120.7(4)
O11 P1 N2 122.2(4)
N1 P1 N2 95.4(4)
O11 P1 N3 122.2(5)
N1 P1 N3 94.1(4)
N2 P1 N3 95.1(4)
O11 P1 Pd3 137.4(4)
N1 P1 Pd3 48.2(3)
N2 P1 Pd3 47.4(3)
N3 P1 Pd3 100.3(3)
O11 P1 Pd2 139.6(3)
N1 P1 Pd2 99.7(2)
N2 P1 Pd2 47.0(3)
N3 P1 Pd2 48.2(3)
Pd3 P1 Pd2 70.02(6)
O11 P1 Pd1 139.9(3)
N1 P1 Pd1 47.4(3)
N2 P1 Pd1 97.9(3)
N3 P1 Pd1 46.8(3)
Pd3 P1 Pd1 69.34(7)
Pd2 P1 Pd1 68.51(6)
O21 P2 N6 122.6(4)
O21 P2 N4 121.5(4)
N6 P2 N4 93.2(4)
O21 P2 N5 122.1(5)
N6 P2 N5 95.2(4)
N4 P2 N5 95.1(4)
O21 P2 Pd5 137.9(3)
N6 P2 Pd5 99.5(2)
N4 P2 Pd5 47.6(3)
N5 P2 Pd5 47.6(3)
O21 P2 Pd4 140.4(3)
N6 P2 Pd4 47.4(3)
N4 P2 Pd4 98.2(3)
N5 P2 Pd4 47.8(3)
Pd5 P2 Pd4 69.58(6)
O21 P2 Pd6 138.4(4)
N6 P2 Pd6 46.9(3)
N4 P2 Pd6 46.3(3)
N5 P2 Pd6 99.5(3)
Pd5 P2 Pd6 69.68(7)
Pd4 P2 Pd6 68.95(7)
O31 P3 N7 122.3(4)
O31 P3 N8 122.7(4)
N7 P3 N8 94.2(4)
O31 P3 N9 121.7(4)
N7 P3 N9 93.3(4)
N8 P3 N9 95.1(4)
O31 P3 Pd7 137.2(3)
N7 P3 Pd7 46.6(3)
N8 P3 Pd7 100.0(3)
N9 P3 Pd7 46.9(3)
O31 P3 Pd9 140.4(3)
N7 P3 Pd9 47.3(3)
N8 P3 Pd9 47.0(3)
N9 P3 Pd9 97.9(3)
Pd7 P3 Pd9 69.25(8)
O31 P3 Pd8 139.6(3)
N7 P3 Pd8 98.1(3)
N8 P3 Pd8 47.9(3)
N9 P3 Pd8 47.3(2)
Pd7 P3 Pd8 69.62(8)
Pd9 P3 Pd8 68.38(7)
O41 P4 N11 121.6(5)
O41 P4 N10 120.8(4)
N11 P4 N10 95.7(4)
O41 P4 N12 121.6(4)
N11 P4 N12 95.1(4)
N10 P4 N12 95.5(4)
O41 P4 Pd10 139.3(4)
N11 P4 Pd10 99.2(3)
N10 P4 Pd10 48.0(3)
N12 P4 Pd10 47.6(3)
O41 P4 Pd11 139.2(3)
N11 P4 Pd11 47.0(3)
N10 P4 Pd11 48.7(3)
N12 P4 Pd11 99.2(3)
Pd10 P4 Pd11 69.14(7)
O41 P4 Pd12 138.3(3)
N11 P4 Pd12 48.0(3)
N10 P4 Pd12 100.8(3)
N12 P4 Pd12 47.2(3)
Pd10 P4 Pd12 69.30(7)
Pd11 P4 Pd12 69.48(7)
O51 P5 N13 122.9(5)
O51 P5 N14 120.5(4)
N13 P5 N14 95.0(4)
O51 P5 N15 122.3(4)
N13 P5 N15 95.7(4)
N14 P5 N15 93.1(4)
O51 P5 Pd13 140.7(3)
N13 P5 Pd13 48.5(3)
N14 P5 Pd13 98.8(2)
N15 P5 Pd13 47.4(3)
O51 P5 Pd14 140.0(3)
N13 P5 Pd14 47.6(3)
N14 P5 Pd14 47.5(3)
N15 P5 Pd14 97.6(3)
Pd13 P5 Pd14 68.67(6)
O51 P5 Pd15 136.9(4)
N13 P5 Pd15 100.1(3)
N14 P5 Pd15 46.8(3)
N15 P5 Pd15 46.4(3)
Pd13 P5 Pd15 69.27(7)
Pd14 P5 Pd15 68.69(7)
O61 P6 N18 121.8(4)
O61 P6 N17 122.7(4)
N18 P6 N17 94.5(4)
O61 P6 N16 120.8(5)
N18 P6 N16 94.2(4)
N17 P6 N16 95.7(4)
O61 P6 Pd17 139.6(4)
N18 P6 Pd17 47.6(3)
N17 P6 Pd17 47.0(3)
N16 P6 Pd17 99.6(3)
O61 P6 Pd16 139.1(3)
N18 P6 Pd16 99.0(2)
N17 P6 Pd16 47.9(3)
N16 P6 Pd16 47.9(3)
Pd17 P6 Pd16 69.45(6)
O61 P6 Pd18 138.2(3)
N18 P6 Pd18 47.2(3)
N17 P6 Pd18 99.0(2)
N16 P6 Pd18 47.1(3)
Pd17 P6 Pd18 69.34(7)
Pd16 P6 Pd18 69.02(6)
O71 P7 N19 121.2(4)
O71 P7 N20 122.5(4)
N19 P7 N20 95.2(4)
O71 P7 N21 122.5(5)
N19 P7 N21 94.3(4)
N20 P7 N21 93.9(4)
O71 P7 Pd21 137.4(4)
N19 P7 Pd21 47.5(3)
N20 P7 Pd21 47.9(3)
N21 P7 Pd21 100.1(3)
O71 P7 Pd20 141.0(3)
N19 P7 Pd20 97.8(3)
N20 P7 Pd20 47.3(3)
N21 P7 Pd20 46.6(3)
Pd21 P7 Pd20 69.69(8)
O71 P7 Pd19 138.3(3)
N19 P7 Pd19 47.2(3)
N20 P7 Pd19 99.2(3)
N21 P7 Pd19 47.2(3)
Pd21 P7 Pd19 70.41(7)
Pd20 P7 Pd19 68.10(7)
O81 P8 N22 122.6(4)
O81 P8 N23 120.3(5)
N22 P8 N23 95.3(4)
O81 P8 N24 123.5(4)
N22 P8 N24 92.8(4)
N23 P8 N24 94.9(4)
O81 P8 Pd22 137.9(3)
N22 P8 Pd22 99.5(3)
N23 P8 Pd22 47.6(3)
N24 P8 Pd22 47.6(3)
O81 P8 Pd24 141.2(3)
N22 P8 Pd24 46.4(3)
N23 P8 Pd24 98.5(4)
N24 P8 Pd24 46.4(3)
Pd22 P8 Pd24 69.16(8)
O81 P8 Pd23 138.5(3)
N22 P8 Pd23 48.1(3)
N23 P8 Pd23 47.3(3)
N24 P8 Pd23 98.0(3)
Pd22 P8 Pd23 69.31(8)
Pd24 P8 Pd23 68.32(8)
C11 N1 P1 125.0(6)
C11 N1 Pd1 118.9(6)
P1 N1 Pd1 95.0(4)
C11 N1 Pd3 118.2(7)
P1 N1 Pd3 94.0(4)
Pd1 N1 Pd3 100.0(3)
C21 N2 P1 126.0(6)
C21 N2 Pd2 117.1(6)
P1 N2 Pd2 94.8(4)
C21 N2 Pd3 117.1(7)
P1 N2 Pd3 94.4(4)
Pd2 N2 Pd3 102.4(3)
C31 N3 P1 124.9(6)
C31 N3 Pd1 122.0(6)
P1 N3 Pd1 94.6(4)
C31 N3 Pd2 116.5(6)
P1 N3 Pd2 93.0(4)
Pd1 N3 Pd2 99.3(3)
C41 N4 P2 124.9(6)
C41 N4 Pd6 118.1(7)
P2 N4 Pd6 95.3(3)
C41 N4 Pd5 117.4(6)
P2 N4 Pd5 93.5(4)
Pd6 N4 Pd5 102.4(3)
C51 N5 P2 125.2(7)
C51 N5 Pd5 118.2(6)
P2 N5 Pd5 93.4(4)
C51 N5 Pd4 119.8(7)
P2 N5 Pd4 93.3(4)
Pd5 N5 Pd4 100.7(4)
C61 N6 P2 124.5(6)
C61 N6 Pd6 119.5(7)
P2 N6 Pd6 94.8(3)
C61 N6 Pd4 117.7(6)
P2 N6 Pd4 94.0(4)
Pd6 N6 Pd4 100.6(3)
C71 N7 P3 124.1(8)
C71 N7 Pd7 118.3(6)
P3 N7 Pd7 95.1(4)
C71 N7 Pd9 118.0(6)
P3 N7 Pd9 94.4(3)
Pd7 N7 Pd9 101.7(4)
C81 N8 P3 125.1(7)
C81 N8 Pd9 119.4(6)
P3 N8 Pd9 94.6(3)
C81 N8 Pd8 118.7(6)
P3 N8 Pd8 93.8(3)
Pd9 N8 Pd8 99.1(4)
C91 N9 P3 124.8(7)
C91 N9 Pd7 117.8(5)
P3 N9 Pd7 94.6(4)
C91 N9 Pd8 118.1(5)
P3 N9 Pd8 94.3(3)
Pd7 N9 Pd8 102.0(4)
C101 N10 P4 119.9(7)
C101 N10 Pd10 119.7(8)
P4 N10 Pd10 93.4(3)
C101 N10 Pd11 125.1(6)
P4 N10 Pd11 92.7(4)
Pd10 N10 Pd11 98.7(3)
C111 N11 P4 124.9(7)
C111 N11 Pd11 119.0(7)
P4 N11 Pd11 95.0(4)
C111 N11 Pd12 117.6(6)
P4 N11 Pd12 94.0(4)
Pd11 N11 Pd12 100.8(4)
C121 N12 P4 126.1(7)
C121 N12 Pd12 117.5(6)
P4 N12 Pd12 94.2(4)
C121 N12 Pd10 118.8(8)
P4 N12 Pd10 93.7(3)
Pd12 N12 Pd10 100.9(4)
C131 N13 P5 119.3(7)
C131 N13 Pd14 126.2(8)
P5 N13 Pd14 94.5(4)
C131 N13 Pd13 118.1(7)
P5 N13 Pd13 93.4(4)
Pd14 N13 Pd13 98.4(4)
C141 N14 P5 127.1(6)
C141 N14 Pd15 117.8(7)
P5 N14 Pd15 95.2(3)
C141 N14 Pd14 116.6(6)
P5 N14 Pd14 94.3(4)
Pd15 N14 Pd14 100.2(3)
C151 N15 P5 125.9(6)
C151 N15 Pd15 117.1(7)
P5 N15 Pd15 95.3(3)
C151 N15 Pd13 117.6(6)
P5 N15 Pd13 93.8(4)
Pd15 N15 Pd13 101.8(3)
C161 N16 P6 124.7(6)
C161 N16 Pd18 121.4(6)
P6 N16 Pd18 94.1(4)
C161 N16 Pd16 117.0(6)
P6 N16 Pd16 93.3(4)
Pd18 N16 Pd16 100.2(4)
C171 N17 P6 125.2(6)
C171 N17 Pd17 120.9(7)
P6 N17 Pd17 94.3(4)
C171 N17 Pd16 116.2(6)
P6 N17 Pd16 93.3(4)
Pd17 N17 Pd16 100.9(3)
C181 N18 P6 126.3(6)
C181 N18 Pd18 119.2(7)
P6 N18 Pd18 94.8(4)
C181 N18 Pd17 115.7(8)
P6 N18 Pd17 94.4(4)
Pd18 N18 Pd17 100.8(3)
C191 N19 P7 126.2(7)
C191 N19 Pd19 116.7(6)
P7 N19 Pd19 94.9(4)
C191 N19 Pd21 117.0(8)
P7 N19 Pd21 94.5(3)
Pd19 N19 Pd21 102.7(3)
C201 N20 P7 125.6(8)
C201 N20 Pd20 118.3(8)
P7 N20 Pd20 94.7(4)
C201 N20 Pd21 117.7(8)
P7 N20 Pd21 93.9(4)
Pd20 N20 Pd21 101.0(4)
C211 N21 P7 124.3(6)
C211 N21 Pd20 117.6(6)
P7 N21 Pd20 95.1(4)
C211 N21 Pd19 119.9(6)
P7 N21 Pd19 94.5(4)
Pd20 N21 Pd19 99.7(4)
C221 N22 P8 125.6(8)
C221 N22 Pd24 118.7(6)
P8 N22 Pd24 95.3(3)
C221 N22 Pd23 118.4(6)
P8 N22 Pd23 93.5(4)
Pd24 N22 Pd23 99.4(4)
C231 N23 P8 127.8(9)
C231 N23 Pd23 116.9(6)
P8 N23 Pd23 94.3(4)
C231 N23 Pd22 117.5(7)
P8 N23 Pd22 93.9(3)
Pd23 N23 Pd22 100.7(4)
C241 N24 P8 124.9(8)
C241 N24 Pd24 119.4(7)
P8 N24 Pd24 94.8(4)
C241 N24 Pd22 117.3(7)
P8 N24 Pd22 93.5(3)
Pd24 N24 Pd22 101.4(4)
O1 C1 O2 126.1(10)
O1 C1 C2 117.9(9)
O2 C1 C2 116.0(8)
O4 C2 O3 125.5(11)
O4 C2 C1 118.3(9)
O3 C2 C1 116.0(8)
O5 C3 O6 129.4(11)
O5 C3 C4 115.0(10)
O6 C3 C4 115.5(11)
O7 C4 O8 124.8(11)
O7 C4 C3 118.6(10)
O8 C4 C3 116.6(10)
O9 C5 O10 125.2(10)
O9 C5 C6 116.7(9)
O10 C5 C6 118.1(9)
O12 C6 O11L 125.4(10)
O12 C6 C5 116.5(9)
O11L C6 C5 118.1(8)
O13 C7 O14 124.8(9)
O13 C7 C8 117.0(9)
O14 C7 C8 118.1(8)
O15 C8 O16 125.0(8)
O15 C8 C7 118.3(9)
O16 C8 C7 116.7(9)
O17 C9 O18 122.3(11)
O17 C9 C10 118.5(11)
O18 C9 C10 119.0(9)
O19 C10 O20 127.0(11)
O19 C10 C9 118.5(10)
O20 C10 C9 114.4(10)
O22 C11L O21L 124.7(9)
O22 C11L C12L 117.2(10)
O21L C11L C12L 118.1(9)
O24 C12L O23 125.3(9)
O24 C12L C11L 118.9(10)
O23 C12L C11L 115.7(10)
O26 C13L O25 124.9(11)
O26 C13L C14 117.2(8)
O25 C13L C14 117.8(9)
O28 C14 O27 123.2(11)
O28 C14 C13L 118.6(8)
O27 C14 C13L 118.2(8)
O30 C15 O29 124.2(10)
O30 C15 C16 117.2(10)
O29 C15 C16 118.6(9)
O32 C16 O31L 124.6(10)
O32 C16 C15 119.1(9)
O31L C16 C15 116.2(10)
O33 C17 O34 125.3(9)
O33 C17 C18 120.2(9)
O34 C17 C18 114.4(9)
O36 C18 O35 126.1(10)
O36 C18 C17 119.5(10)
O35 C18 C17 114.3(10)
O38 C19 O37 122.9(11)
O38 C19 C20 119.3(10)
O37 C19 C20 117.8(9)
O40 C20 O39 125.5(11)
O40 C20 C19 116.0(9)
O39 C20 C19 118.5(10)
O41L C21L O43 124.0(11)
O41L C21L C22L 119.6(11)
O43 C21L C22L 116.4(10)
O44 C22L O42 123.9(11)
O44 C22L C21L 120.2(10)
O42 C22L C21L 115.9(10)
O46 C23L O45 126.4(9)
O46 C23L C24 117.3(9)
O45 C23L C24 116.0(10)
O48 C24 O47 125.9(9)
O48 C24 C23L 117.1(10)
O47 C24 C23L 117.0(10)
N1 C11 C13 110.3(8)
N1 C11 C12 110.4(9)
C13 C11 C12 111.5(8)
C23 C21 N2 110.2(10)
C23 C21 C22 114.3(8)
N2 C21 C22 109.1(8)
N3 C31 C33 110.9(9)
N3 C31 C32 108.3(8)
C33 C31 C32 113.1(8)
N4 C41 C42 110.6(8)
N4 C41 C43 111.1(10)
C42 C41 C43 113.4(9)
N5 C51 C52 112.1(9)
N5 C51 C53 111.8(10)
C52 C51 C53 112.0(10)
C63 C61 N6 111.8(8)
C63 C61 C62 113.5(8)
N6 C61 C62 108.4(9)
C73 C71 C72 115.5(10)
C73 C71 N7 109.9(9)
C72 C71 N7 109.7(7)
C82 C81 C83 113.0(10)
C82 C81 N8 108.6(7)
C83 C81 N8 109.7(8)
N9 C91 C93 110.5(7)
N9 C91 C92 111.4(8)
C93 C91 C92 109.9(9)
C103 C101 N10 110.2(8)
C103 C101 C102 113.4(11)
N10 C101 C102 110.2(9)
N11 C111 C112 112.6(10)
N11 C111 C113 111.2(9)
C112 C111 C113 111.7(10)
C123 C121 N12 110.5(11)
C123 C121 C122 112.4(11)
N12 C121 C122 109.6(9)
N13 C131 C134 125.6(18)
N13 C131 C133 113.5(13)
N13 C131 C135 106.5(17)
C134 C131 C135 123(2)
N13 C131 C132 107.2(14)
C133 C131 C132 111.5(15)
C142 C141 N14 110.9(8)
C142 C141 C143 112.4(8)
N14 C141 C143 109.9(9)
N15 C151 C152 110.8(8)
N15 C151 C153 109.6(10)
C152 C151 C153 110.1(9)
N16 C161 C162 114.1(9)
N16 C161 C163 111.4(9)
C162 C161 C163 109.9(8)
C172 C171 N17 113.0(10)
C172 C171 C173 113.1(8)
N17 C171 C173 107.7(8)
N18 C181 C182 112.1(9)
N18 C181 C183 108.8(11)
C182 C181 C183 111.1(9)
C192 C191 C193 109.9(10)
C192 C191 N19 110.4(8)
C193 C191 N19 110.5(11)
C202 C201 N20 111.0(10)
C202 C201 C203 116.6(10)
N20 C201 C203 108.8(11)
N21 C211 C212 110.1(8)
N21 C211 C213 111.1(8)
C212 C211 C213 113.8(9)
C222 C221 N22 111.1(9)
C222 C221 C223 110.4(11)
N22 C221 C223 109.8(9)
N23 C231 C232 109.2(9)
N23 C231 C233 107.7(9)
C232 C231 C233 112.6(11)
C242 C241 N24 110.6(8)
C242 C241 C243 109.8(11)
N24 C241 C243 109.4(10)
C1 O1 Pd2 111.8(7)
C1 O2 Pd5 111.6(6)
C2 O3 Pd2 111.8(7)
C2 O4 Pd5 111.1(7)
C3 O5 Pd3 112.7(7)
C3 O6 Pd7 113.1(7)
C4 O7 Pd3 111.1(7)
C4 O8 Pd7 111.1(7)
C5 O9 Pd1 112.2(7)
C5 O10 Pd12 111.4(7)
C6 O11L Pd1 110.3(6)
C6 O12 Pd12 111.7(7)
C7 O13 Pd6 111.7(6)
C7 O14 Pd8 110.4(6)
C8 O15 Pd6 111.4(6)
C8 O16 Pd8 112.3(6)
C9 O17 Pd4 109.7(8)
C9 O18 Pd11 110.4(7)
C10 O19 Pd4 110.7(7)
C10 O20 Pd11 114.1(7)
C11L O21L Pd9 111.4(6)
C11L O22 Pd10 110.1(6)
C12L O23 Pd9 111.7(6)
C12L O24 Pd10 110.6(6)
C13L O25 Pd13 110.2(7)
C13L O26 Pd16 111.2(7)
C14 O27 Pd13 110.1(7)
C14 O28 Pd16 110.4(7)
C15 O29 Pd14 110.9(7)
C15 O30 Pd20 110.7(7)
C16 O31L Pd14 112.3(7)
C16 O32 Pd20 110.5(7)
C17 O33 Pd15 110.5(6)
C17 O34 Pd24 112.4(6)
C18 O35 Pd15 112.3(7)
C18 O36 Pd24 111.3(7)
C19 O37 Pd18 109.6(7)
C19 O38 Pd19 109.9(8)
C20 O39 Pd18 111.0(8)
C20 O40 Pd19 112.1(7)
C21L O41L Pd17 110.7(7)
C22L O42 Pd17 111.4(7)
C21L O43 Pd23 109.3(7)
C22L O44 Pd23 109.6(7)
C23L O45 Pd21 112.1(6)
C23L O46 Pd22 111.4(6)
C24 O47 Pd21 110.9(6)
C24 O48 Pd22 111.2(6)
O1G' O1G C1G 78(3)
O1G' O1G C1G' 64(2)
C1G O1G C1G' 98(3)
O1G C1G O1G' 43.5(18)
O1G O1G' C1G' 69(3)
O1G O1G' C1G 59(2)
C1G' O1G' C1G 91(4)
O1G' C1G' O1G 47(2)
C2G' O2G O2G' 71(3)
C2G' O2G C2G 77(4)
O2G' O2G C2G 59(3)
O2G' C2G O2G 55(3)
O2G' C2G C2G' 56(2)
O2G C2G C2G' 41(3)
O2G O2G' C2G 66(2)
O2G O2G' C2G' 47(3)
C2G O2G' C2G' 71(3)
O2G C2G' O2G' 61(3)
O2G C2G' C2G 61(3)
O2G' C2G' C2G 53(2)

loop_
_geom_bond_atom_site_label_1
_geom_bond_atom_site_label_2
_geom_bond_distance
Pd1 N3 1.996(8)
Pd1 N1 2.015(8)
Pd1 O9 2.053(7)
Pd1 O11L 2.081(6)
Pd1 P1 2.730(3)
Pd1 Pd2 3.0719(12)
Pd1 Pd3 3.1028(13)
Pd2 N2 2.003(8)
Pd2 N3 2.036(8)
Pd2 O1 2.050(7)
Pd2 O3 2.066(6)
Pd2 P1 2.728(2)
Pd2 Pd3 3.1285(13)
Pd3 N2 2.012(9)
Pd3 N1 2.036(8)
Pd3 O7 2.054(7)
Pd3 O5 2.062(8)
Pd3 P1 2.725(3)
Pd4 N6 2.015(8)
Pd4 N5 2.025(8)
Pd4 O17 2.061(8)
Pd4 O19 2.063(8)
Pd4 P2 2.729(3)
Pd4 Pd6 3.0987(13)
Pd4 Pd5 3.1105(11)
Pd5 N5 2.015(8)
Pd5 N4 2.015(8)
Pd5 O2 2.062(7)
Pd5 O4 2.065(7)
Pd5 P2 2.723(2)
Pd5 Pd6 3.1241(12)
Pd6 N4 1.994(9)
Pd6 N6 2.013(8)
Pd6 O15 2.063(7)
Pd6 O13 2.075(7)
Pd6 P2 2.746(3)
Pd7 N7 1.990(9)
Pd7 N9 1.999(8)
Pd7 O8 2.032(8)
Pd7 O6 2.047(7)
Pd7 P3 2.730(3)
Pd7 Pd9 3.1026(11)
Pd7 Pd8 3.1205(10)
Pd8 N9 2.017(7)
Pd8 N8 2.034(8)
Pd8 O16 2.062(7)
Pd8 O14 2.086(6)
Pd8 P3 2.736(3)
Pd8 Pd9 3.0715(11)
Pd9 N8 2.004(8)
Pd9 N7 2.011(8)
Pd9 O21L 2.054(7)
Pd9 O23 2.058(7)
Pd9 P3 2.730(3)
Pd10 N12 2.016(8)
Pd10 N10 2.028(8)
Pd10 O24 2.051(7)
Pd10 O22 2.076(7)
Pd10 P4 2.726(3)
Pd10 Pd11 3.0943(13)
Pd10 Pd12 3.1027(13)
Pd11 N11 2.003(8)
Pd11 O20 2.031(8)
Pd11 O18 2.047(7)
Pd11 N10 2.051(9)
Pd11 P4 2.728(3)
Pd11 Pd12 3.1105(10)
Pd12 N12 2.008(9)
Pd12 N11 2.036(8)
Pd12 O10 2.051(7)
Pd12 O12 2.078(7)
Pd12 P4 2.731(3)
Pd13 N15 2.011(8)
Pd13 N13 2.046(8)
Pd13 O27 2.053(7)
Pd13 O25 2.055(7)
Pd13 P5 2.727(2)
Pd13 Pd14 3.0800(11)
Pd13 Pd15 3.1114(12)
Pd14 N14 2.020(8)
Pd14 N13 2.023(9)
Pd14 O31L 2.063(7)
Pd14 O29 2.086(7)
Pd14 P5 2.733(3)
Pd14 Pd15 3.0924(13)
Pd15 N15 1.997(8)
Pd15 N14 2.011(8)
Pd15 O33 2.067(7)
Pd15 O35 2.073(7)
Pd15 P5 2.748(3)
Pd16 N16 2.026(8)
Pd16 N17 2.028(8)
Pd16 O28 2.047(6)
Pd16 O26 2.051(7)
Pd16 P6 2.727(2)
Pd16 Pd18 3.0909(12)
Pd16 Pd17 3.1068(14)
Pd17 N17 2.000(9)
Pd17 N18 2.019(8)
Pd17 O42 2.062(7)
Pd17 O41L 2.066(8)
Pd17 P6 2.727(3)
Pd17 Pd18 3.1031(13)
Pd18 N16 2.004(9)
Pd18 N18 2.008(8)
Pd18 O39 2.063(7)
Pd18 O37 2.078(7)
Pd18 P6 2.728(3)
Pd19 N21 2.015(7)
Pd19 N19 2.016(9)
Pd19 O38 2.059(7)
Pd19 O40 2.074(7)
Pd19 P7 2.737(3)
Pd19 Pd20 3.0637(10)
Pd19 Pd21 3.1521(13)
Pd20 N21 1.994(8)
Pd20 N20 2.016(9)
Pd20 O32 2.067(7)
Pd20 O30 2.076(8)
Pd20 P7 2.734(3)
Pd20 Pd21 3.1222(14)
Pd21 N19 2.019(8)
Pd21 N20 2.031(9)
Pd21 O45 2.041(8)
Pd21 O47 2.071(8)
Pd21 P7 2.730(3)
Pd22 N24 2.020(9)
Pd22 N23 2.021(9)
Pd22 O46 2.060(7)
Pd22 O48 2.061(7)
Pd22 P8 2.732(3)
Pd22 Pd24 3.1030(12)
Pd22 Pd23 3.1092(12)
Pd23 N23 2.016(10)
Pd23 O44 2.037(8)
Pd23 N22 2.040(8)
Pd23 O43 2.060(7)
Pd23 P8 2.736(3)
Pd23 Pd24 3.0726(10)
Pd24 N24 1.989(10)
Pd24 N22 1.989(8)
Pd24 O34 2.056(7)
Pd24 O36 2.063(7)
Pd24 P8 2.735(3)
P1 O11 1.462(6)
P1 N1 1.675(9)
P1 N2 1.691(8)
P1 N3 1.710(9)
P2 O21 1.460(7)
P2 N6 1.706(9)
P2 N4 1.712(8)
P2 N5 1.715(9)
P3 O31 1.459(8)
P3 N7 1.700(9)
P3 N8 1.701(8)
P3 N9 1.705(8)
P4 O41 1.459(7)
P4 N11 1.684(10)
P4 N10 1.704(9)
P4 N12 1.710(8)
P5 O51 1.446(7)
P5 N13 1.687(9)
P5 N14 1.697(9)
P5 N15 1.712(8)
P6 O61 1.458(6)
P6 N18 1.686(9)
P6 N17 1.710(9)
P6 N16 1.715(9)
P7 O71 1.458(8)
P7 N19 1.687(8)
P7 N20 1.690(9)
P7 N21 1.702(9)
P8 O81 1.484(9)
P8 N22 1.704(9)
P8 N23 1.707(9)
P8 N24 1.720(9)
N1 C11 1.521(12)
N2 C21 1.518(13)
N3 C31 1.500(14)
N4 C41 1.507(13)
N5 C51 1.454(16)
N6 C61 1.497(10)
N7 C71 1.524(12)
N8 C81 1.537(11)
N9 C91 1.519(12)
N10 C101 1.497(12)
N11 C111 1.525(16)
N12 C121 1.512(13)
N13 C131 1.477(16)
N14 C141 1.516(11)
N15 C151 1.516(13)
N16 C161 1.465(14)
N17 C171 1.486(12)
N18 C181 1.519(13)
N19 C191 1.516(13)
N20 C201 1.520(13)
N21 C211 1.508(14)
N22 C221 1.517(14)
N23 C231 1.514(13)
N24 C241 1.523(12)
C1 O1 1.227(10)
C1 O2 1.264(11)
C1 C2 1.582(16)
C2 O4 1.243(11)
C2 O3 1.245(11)
C3 O5 1.235(14)
C3 O6 1.241(13)
C3 C4 1.587(16)
C4 O7 1.228(12)
C4 O8 1.295(13)
C5 O9 1.259(11)
C5 O10 1.267(12)
C5 C6 1.555(15)
C6 O12 1.259(10)
C6 O11L 1.264(11)
C7 O13 1.237(11)
C7 O14 1.280(12)
C7 C8 1.550(12)
C8 O15 1.232(12)
C8 O16 1.271(11)
C9 O17 1.263(12)
C9 O18 1.292(14)
C9 C10 1.523(17)
C10 O19 1.232(13)
C10 O20 1.276(12)
C11L O22 1.252(12)
C11L O21L 1.261(13)
C11L C12L 1.570(13)
C12L O24 1.232(13)
C12L O23 1.287(13)
C13L O26 1.252(11)
C13L O25 1.277(11)
C13L C14 1.523(16)
C14 O28 1.257(11)
C14 O27 1.280(11)
C15 O30 1.246(12)
C15 O29 1.252(12)
C15 C16 1.553(15)
C16 O32 1.232(12)
C16 O31L 1.270(11)
C17 O33 1.241(12)
C17 O34 1.279(12)
C17 C18 1.571(14)
C18 O36 1.223(13)
C18 O35 1.279(13)
C19 O38 1.270(11)
C19 O37 1.283(12)
C19 C20 1.546(17)
C20 O40 1.247(12)
C20 O39 1.248(11)
C21L O41L 1.246(13)
C21L O43 1.292(14)
C21L C22L 1.538(16)
C22L O44 1.245(13)
C22L O42 1.285(13)
C23L O46 1.236(13)
C23L O45 1.275(13)
C23L C24 1.593(13)
C24 O48 1.242(13)
C24 O47 1.258(13)
C11 C13 1.526(15)
C11 C12 1.563(17)
C21 C23 1.502(16)
C21 C22 1.550(15)
C31 C33 1.527(14)
C31 C32 1.563(14)
C41 C42 1.510(15)
C41 C43 1.591(17)
C51 C52 1.515(13)
C51 C53 1.580(16)
C61 C63 1.479(15)
C61 C62 1.584(15)
C71 C73 1.479(13)
C71 C72 1.499(15)
C81 C82 1.527(14)
C81 C83 1.537(14)
C91 C93 1.540(14)
C91 C92 1.566(13)
C101 C103 1.495(16)
C101 C102 1.544(15)
C111 C112 1.526(14)
C111 C113 1.535(14)
C121 C123 1.505(17)
C121 C122 1.552(16)
C131 C134 1.52(2)
C131 C133 1.52(2)
C131 C135 1.56(2)
C131 C132 1.57(2)
C141 C142 1.476(15)
C141 C143 1.540(16)
C151 C152 1.537(14)
C151 C153 1.586(17)
C161 C162 1.556(14)
C161 C163 1.574(13)
C171 C172 1.473(16)
C171 C173 1.547(14)
C181 C182 1.520(17)
C181 C183 1.531(17)
C191 C192 1.502(15)
C191 C193 1.516(17)
C201 C202 1.445(18)
C201 C203 1.523(16)
C211 C212 1.532(13)
C211 C213 1.538(13)
C221 C222 1.510(16)
C221 C223 1.576(15)
C231 C232 1.516(16)
C231 C233 1.575(16)
C241 C242 1.512(16)
C241 C243 1.544(16)
O1G O1G' 1.19(5)
O1G C1G 1.47(3)
O1G C1G' 1.52(5)
C1G O1G' 1.68(6)
O1G' C1G' 1.47(3)
O2G C2G' 1.12(6)
O2G O2G' 1.34(5)
O2G C2G 1.49(3)
C2G O2G' 1.39(5)
C2G C2G' 1.66(7)
O2G' C2G' 1.45(3)

loop_
_platon_squeeze_void_nr
_platon_squeeze_void_average_x
_platon_squeeze_void_average_y
_platon_squeeze_void_average_z
_platon_squeeze_void_volume
_platon_squeeze_void_count_electrons
_platon_squeeze_void_content
1 0.093 0.434 0.080 2939 2475 ' '
2 0.000 0.058 0.128 8 3 ' '
3 0.000 0.942 0.871 8 2 ' '
